data_4067274
loop_
_publ_author_name
'Ni, Chengbao'
'Fettinger, James C.'
'Power, Philip P.'

_publ_section_title
;
 Intramolecular C&#x2212;H Activation by Putative Terminal Two-Coordinate
 Manganese(III) Imido Intermediates: Hydrogen Abstraction from a Phenyl
 Group
;
_journal_issue 1
_journal_name_full Organometallics
_journal_page_first 269
_journal_paper_doi 10.1021/om9007136
_journal_volume 29
_journal_year 2010
_chemical_formula_moiety 'C118 H167 Mn2 N, 2.5(C6 H14)'
_chemical_formula_sum 'C133 H202 Mn2 N'
_chemical_formula_weight 1925.92
_chemical_name_systematic
; 
 ? 
;
_space_group_IT_number 14
_symmetry_cell_setting monoclinic
_symmetry_space_group_name_Hall '-P 2yn'
_symmetry_space_group_name_H-M 'P 1 21/n 1'
_atom_sites_solution_hydrogens geom
_atom_sites_solution_primary direct
_atom_sites_solution_secondary difmap
_audit_creation_method SHELXL-97
_cell_angle_alpha 90.00
_cell_angle_beta 98.2220(10)
_cell_angle_gamma 90.00
_cell_formula_units_Z 4
_cell_length_a 20.9514(6)
_cell_length_b 14.3494(4)
_cell_length_c 41.6416(13)
_cell_measurement_reflns_used 9901
_cell_measurement_temperature 90(2)
_cell_measurement_theta_max 20.87
_cell_measurement_theta_min 2.58
_cell_volume 12390.5(6)
_computing_cell_refinement 'Bruker SAINT'
_computing_data_collection 'Bruker APEX2'
_computing_data_reduction 'Bruker SAINT'
_computing_molecular_graphics 'Bruker SHELXTL'
_computing_publication_material 'Bruker SHELXTL'
_computing_structure_refinement 'SHELXL-97 (Sheldrick, 2008)'
_computing_structure_solution 'SHELXS-97 (Sheldrick, 2008)'
_diffrn_ambient_temperature 90(2)
_diffrn_measured_fraction_theta_full 0.999
_diffrn_measured_fraction_theta_max 0.999
_diffrn_measurement_device_type 'Bruker APEX-II CCD'
_diffrn_measurement_method '\f and \w scans'
_diffrn_radiation_monochromator graphite
_diffrn_radiation_source 'fine-focus sealed tube'
_diffrn_radiation_type MoK\a
_diffrn_radiation_wavelength 0.71073
_diffrn_reflns_av_R_equivalents 0.1247
_diffrn_reflns_av_sigmaI/netI 0.0916
_diffrn_reflns_limit_h_max 25
_diffrn_reflns_limit_h_min -25
_diffrn_reflns_limit_k_max 17
_diffrn_reflns_limit_k_min -17
_diffrn_reflns_limit_l_max 49
_diffrn_reflns_limit_l_min -49
_diffrn_reflns_number 86181
_diffrn_reflns_theta_full 25.25
_diffrn_reflns_theta_max 25.25
_diffrn_reflns_theta_min 2.51
_exptl_absorpt_coefficient_mu 0.248
_exptl_absorpt_correction_T_max 0.9804
_exptl_absorpt_correction_T_min 0.9684
_exptl_absorpt_correction_type multi-scan
_exptl_absorpt_process_details 'SADABS 2008/3 (Sheldrick, 2008)'
_exptl_crystal_colour colorless
_exptl_crystal_density_diffrn 1.018
_exptl_crystal_density_method 'not measured'
_exptl_crystal_description plate
_exptl_crystal_F_000 4164
_exptl_crystal_size_max 0.13
_exptl_crystal_size_mid 0.11
_exptl_crystal_size_min 0.08
_refine_diff_density_max 0.991
_refine_diff_density_min -0.581
_refine_diff_density_rms 0.077
_refine_ls_extinction_method none
_refine_ls_goodness_of_fit_ref 1.043
_refine_ls_hydrogen_treatment constr
_refine_ls_matrix_type full
_refine_ls_number_parameters 1236
_refine_ls_number_reflns 22419
_refine_ls_number_restraints 65
_refine_ls_restrained_S_all 1.061
_refine_ls_R_factor_all 0.1517
_refine_ls_R_factor_gt 0.0781
_refine_ls_shift/su_max 0.124
_refine_ls_shift/su_mean 0.004
_refine_ls_structure_factor_coef Fsqd
_refine_ls_weighting_details 'calc w=1/[\s^2^(Fo^2^)+(0.1461P)^2^+0.0000P] where P=(Fo^2^+2Fc^2^)/3'
_refine_ls_weighting_scheme calc
_refine_ls_wR_factor_gt 0.2227
_refine_ls_wR_factor_ref 0.2553
_reflns_number_gt 12268
_reflns_number_total 22419
_reflns_threshold_expression >2sigma(I)
_cod_data_source_file om9007136_si_002.cif
_cod_data_source_block cbn220cb
_cod_original_cell_volume 12390.4(6)
_cod_original_sg_symbol_H-M 'P 21/n'
_cod_database_code 4067274

loop_
_symmetry_equiv_pos_as_xyz
'x, y, z'
'-x+1/2, y+1/2, -z+1/2'
'-x, -y, -z'
'x-1/2, -y-1/2, z-1/2'

loop_
_atom_site_label
_atom_site_type_symbol
_atom_site_fract_x
_atom_site_fract_y
_atom_site_fract_z
_atom_site_U_iso_or_equiv
_atom_site_adp_type
_atom_site_occupancy
_atom_site_symmetry_multiplicity
_atom_site_calc_flag
_atom_site_refinement_flags
_atom_site_disorder_assembly
_atom_site_disorder_group
Mn1 Mn 0.52777(3) 0.14352(4) 0.350974(13) 0.03249(14) Uani 1 1 d . . .
Mn2 Mn 0.79840(2) 0.03634(4) 0.399330(12) 0.03053(13) Uani 1 1 d . . .
N1 N 0.70357(13) 0.03141(19) 0.39193(6) 0.0302(7) Uani 1 1 d . . .
H1A H 0.6873 0.0516 0.3725 0.036 Uiso 1 1 calc R . .
C1 C 0.45510(16) 0.2399(2) 0.35848(8) 0.0340(9) Uani 1 1 d . . .
C2 C 0.45720(17) 0.3352(2) 0.34879(9) 0.0381(9) Uani 1 1 d . . .
C3 C 0.41306(19) 0.3993(3) 0.35664(11) 0.0514(11) Uani 1 1 d . . .
C4 C 0.36203(19) 0.3682(3) 0.37198(10) 0.0534(11) Uani 1 1 d . . .
H4A H 0.3307 0.4121 0.3767 0.064 Uiso 1 1 calc R . .
C5 C 0.35501(17) 0.2766(2) 0.38064(9) 0.0401(10) Uani 1 1 d . . .
C6 C 0.40401(17) 0.2137(2) 0.37485(9) 0.0361(9) Uani 1 1 d . . .
C7 C 0.4194(2) 0.5031(3) 0.35089(14) 0.0815(15) Uani 1 1 d . . .
H7A H 0.4534 0.5117 0.3366 0.098 Uiso 1 1 calc R . .
C8 C 0.4422(3) 0.5514(3) 0.38259(16) 0.119(2) Uani 1 1 d . . .
H8A H 0.4833 0.5242 0.3925 0.178 Uiso 1 1 calc R . .
H8B H 0.4100 0.5435 0.3973 0.178 Uiso 1 1 calc R . .
H8C H 0.4482 0.6180 0.3786 0.178 Uiso 1 1 calc R . .
C9 C 0.3560(3) 0.5479(4) 0.33325(18) 0.125(2) Uani 1 1 d . . .
H9A H 0.3626 0.6149 0.3305 0.187 Uiso 1 1 calc R . .
H9B H 0.3211 0.5383 0.3463 0.187 Uiso 1 1 calc R . .
H9C H 0.3444 0.5188 0.3119 0.187 Uiso 1 1 calc R . .
C10 C 0.29530(17) 0.2482(3) 0.39559(10) 0.0486(11) Uani 1 1 d . . .
H10A H 0.2974 0.1794 0.3995 0.058 Uiso 1 1 calc R . .
C11 C 0.23469(19) 0.2687(3) 0.37179(12) 0.0660(14) Uani 1 1 d . . .
H11A H 0.1973 0.2408 0.3798 0.099 Uiso 1 1 calc R . .
H11B H 0.2392 0.2422 0.3505 0.099 Uiso 1 1 calc R . .
H11C H 0.2286 0.3363 0.3697 0.099 Uiso 1 1 calc R . .
C12 C 0.2924(2) 0.2958(3) 0.42758(12) 0.0714(14) Uani 1 1 d . . .
H12A H 0.3310 0.2801 0.4428 0.107 Uiso 1 1 calc R . .
H12B H 0.2539 0.2748 0.4364 0.107 Uiso 1 1 calc R . .
H12C H 0.2903 0.3634 0.4243 0.107 Uiso 1 1 calc R . .
C13 C 0.50756(17) 0.3649(2) 0.32857(9) 0.0357(9) Uani 1 1 d . A .
C14 C 0.49020(18) 0.3831(2) 0.29549(9) 0.0400(10) Uani 1 1 d . . .
C15 C 0.53748(18) 0.4095(2) 0.27712(9) 0.0403(10) Uani 1 1 d . A .
H15A H 0.5251 0.4226 0.2547 0.048 Uiso 1 1 calc R . .
C16 C 0.60235(18) 0.4175(2) 0.29011(9) 0.0375(9) Uani 1 1 d D . .
C17 C 0.61860(17) 0.3996(2) 0.32267(9) 0.0351(9) Uani 1 1 d . A .
H17A H 0.6625 0.4045 0.3321 0.042 Uiso 1 1 calc R . .
C18 C 0.57234(16) 0.3743(2) 0.34264(8) 0.0313(8) Uani 1 1 d . . .
C19 C 0.42084(19) 0.3744(3) 0.27914(11) 0.0513(11) Uani 1 1 d . . .
H19A H 0.3925 0.3846 0.2962 0.062 Uiso 1 1 calc R . .
C20 C 0.4073(2) 0.2765(3) 0.26579(14) 0.0813(18) Uani 1 1 d . . .
H20A H 0.4142 0.2314 0.2836 0.122 Uiso 1 1 calc R . .
H20B H 0.4365 0.2624 0.2500 0.122 Uiso 1 1 calc R . .
H20C H 0.3625 0.2726 0.2551 0.122 Uiso 1 1 calc R . .
C21 C 0.4013(2) 0.4466(3) 0.25205(12) 0.0678(14) Uani 1 1 d . . .
H21A H 0.4134 0.5091 0.2602 0.102 Uiso 1 1 calc R . .
H21B H 0.3545 0.4439 0.2453 0.102 Uiso 1 1 calc R . .
H21C H 0.4234 0.4325 0.2334 0.102 Uiso 1 1 calc R . .
C22 C 0.6505(2) 0.4461(3) 0.26764(11) 0.0498(12) Uani 0.78 1 d PD A 1
H22 H 0.6283 0.4933 0.2523 0.060 Uiso 0.78 1 calc PR A 1
C23 C 0.6631(3) 0.3636(4) 0.24761(13) 0.0654(17) Uani 0.78 1 d PD A 1
H23A H 0.6930 0.3811 0.2326 0.098 Uiso 0.78 1 calc PR A 1
H23B H 0.6224 0.3421 0.2353 0.098 Uiso 0.78 1 calc PR A 1
H23C H 0.6820 0.3134 0.2618 0.098 Uiso 0.78 1 calc PR A 1
C24 C 0.70981(18) 0.4924(3) 0.28488(10) 0.0497(11) Uani 0.78 1 d PD A 1
H24A H 0.7390 0.5075 0.2692 0.075 Uiso 0.78 1 calc PR A 1
H24B H 0.7315 0.4503 0.3015 0.075 Uiso 0.78 1 calc PR A 1
H24C H 0.6976 0.5499 0.2952 0.075 Uiso 0.78 1 calc PR A 1
C22B C 0.6569(4) 0.4293(10) 0.26961(16) 0.0498(12) Uani 0.22 1 d PD A 2
H22B H 0.6774 0.3663 0.2697 0.060 Uiso 0.22 1 calc PR A 2
C23B C 0.6369(6) 0.4515(10) 0.2344(2) 0.037(3) Uani 0.22 1 d PDU A 2
H23D H 0.6753 0.4555 0.2235 0.055 Uiso 0.22 1 calc PR A 2
H23E H 0.6141 0.5113 0.2324 0.055 Uiso 0.22 1 calc PR A 2
H23F H 0.6084 0.4023 0.2243 0.055 Uiso 0.22 1 calc PR A 2
C24B C 0.70981(18) 0.4924(3) 0.28488(10) 0.0497(11) Uani 0.22 1 d PD A 2
H24D H 0.7512 0.4596 0.2867 0.075 Uiso 0.22 1 calc PR A 2
H24E H 0.7014 0.5109 0.3065 0.075 Uiso 0.22 1 calc PR A 2
H24F H 0.7114 0.5481 0.2714 0.075 Uiso 0.22 1 calc PR A 2
C25 C 0.59371(18) 0.3628(2) 0.37901(9) 0.0377(9) Uani 1 1 d . A .
H25A H 0.5545 0.3477 0.3892 0.045 Uiso 1 1 calc R . .
C26 C 0.6229(2) 0.4541(3) 0.39472(10) 0.0525(12) Uani 1 1 d . . .
H26A H 0.5915 0.5048 0.3902 0.079 Uiso 1 1 calc R A .
H26B H 0.6622 0.4698 0.3857 0.079 Uiso 1 1 calc R . .
H26C H 0.6333 0.4455 0.4182 0.079 Uiso 1 1 calc R . .
C27 C 0.64239(18) 0.2824(3) 0.38706(9) 0.0432(10) Uani 1 1 d . . .
H27A H 0.6249 0.2253 0.3762 0.065 Uiso 1 1 calc R A .
H27B H 0.6500 0.2725 0.4106 0.065 Uiso 1 1 calc R . .
H27C H 0.6832 0.2985 0.3794 0.065 Uiso 1 1 calc R . .
C28 C 0.40039(16) 0.1157(2) 0.38890(8) 0.0344(9) Uani 1 1 d . . .
C29 C 0.42060(16) 0.1030(2) 0.42218(8) 0.0337(9) Uani 1 1 d . . .
C30 C 0.41063(17) 0.0168(2) 0.43631(9) 0.0360(9) Uani 1 1 d . . .
H30A H 0.4233 0.0088 0.4590 0.043 Uiso 1 1 calc R . .
C31 C 0.38248(16) -0.0580(2) 0.41789(9) 0.0352(9) Uani 1 1 d . . .
C32 C 0.36543(17) -0.0440(3) 0.38500(9) 0.0394(10) Uani 1 1 d . . .
H32A H 0.3475 -0.0948 0.3721 0.047 Uiso 1 1 calc R . .
C33 C 0.37316(17) 0.0411(3) 0.36972(9) 0.0398(10) Uani 1 1 d . . .
C34 C 0.45400(19) 0.1815(3) 0.44289(9) 0.0412(10) Uani 1 1 d . . .
H34A H 0.4338 0.2415 0.4345 0.049 Uiso 1 1 calc R . .
C35 C 0.52576(19) 0.1864(3) 0.43954(10) 0.0475(11) Uani 1 1 d . . .
H35A H 0.5305 0.1989 0.4169 0.071 Uiso 1 1 calc R . .
H35B H 0.5464 0.1269 0.4463 0.071 Uiso 1 1 calc R . .
H35C H 0.5462 0.2365 0.4533 0.071 Uiso 1 1 calc R . .
C36 C 0.4466(2) 0.1745(3) 0.47863(9) 0.0575(12) Uani 1 1 d . . .
H36A H 0.4009 0.1666 0.4807 0.086 Uiso 1 1 calc R . .
H36B H 0.4630 0.2315 0.4899 0.086 Uiso 1 1 calc R . .
H36C H 0.4710 0.1208 0.4883 0.086 Uiso 1 1 calc R . .
C37 C 0.37078(19) -0.1535(2) 0.43200(10) 0.0440(10) Uani 1 1 d . . .
H37A H 0.3272 -0.1742 0.4215 0.053 Uiso 1 1 calc R . .
C38 C 0.3693(2) -0.1532(3) 0.46856(9) 0.0453(10) Uani 1 1 d . . .
H38A H 0.3381 -0.1066 0.4738 0.068 Uiso 1 1 calc R . .
H38B H 0.4122 -0.1378 0.4799 0.068 Uiso 1 1 calc R . .
H38C H 0.3564 -0.2149 0.4754 0.068 Uiso 1 1 calc R . .
C39 C 0.4185(2) -0.2250(3) 0.42325(11) 0.0599(13) Uani 1 1 d . . .
H39A H 0.4192 -0.2238 0.3998 0.090 Uiso 1 1 calc R . .
H39B H 0.4056 -0.2871 0.4297 0.090 Uiso 1 1 calc R . .
H39C H 0.4616 -0.2104 0.4346 0.090 Uiso 1 1 calc R . .
C40 C 0.3484(2) 0.0514(3) 0.33370(10) 0.0545(12) Uani 1 1 d . . .
H40A H 0.3582 0.1161 0.3269 0.065 Uiso 1 1 calc R . .
C41 C 0.2754(2) 0.0368(4) 0.32710(13) 0.0785(17) Uani 1 1 d . . .
H41A H 0.2543 0.0798 0.3405 0.118 Uiso 1 1 calc R . .
H41B H 0.2652 -0.0275 0.3324 0.118 Uiso 1 1 calc R . .
H41C H 0.2600 0.0487 0.3041 0.118 Uiso 1 1 calc R . .
C42 C 0.3817(2) -0.0177(4) 0.31339(11) 0.0741(16) Uani 1 1 d . . .
H42A H 0.4286 -0.0126 0.3192 0.111 Uiso 1 1 calc R . .
H42B H 0.3697 -0.0035 0.2903 0.111 Uiso 1 1 calc R . .
H42C H 0.3681 -0.0813 0.3177 0.111 Uiso 1 1 calc R . .
C43 C 0.65617(15) 0.0035(2) 0.41013(8) 0.0270(8) Uani 1 1 d . . .
C44 C 0.66738(16) 0.0030(2) 0.44444(8) 0.0293(8) Uani 1 1 d . . .
C45 C 0.62016(17) -0.0311(3) 0.46186(8) 0.0359(9) Uani 1 1 d . . .
H45A H 0.6289 -0.0327 0.4849 0.043 Uiso 1 1 calc R . .
C46 C 0.56147(17) -0.0624(3) 0.44681(9) 0.0401(10) Uani 1 1 d . . .
H46A H 0.5298 -0.0844 0.4592 0.048 Uiso 1 1 calc R . .
C47 C 0.54926(17) -0.0612(2) 0.41316(8) 0.0337(9) Uani 1 1 d . . .
H47A H 0.5086 -0.0820 0.4026 0.040 Uiso 1 1 calc R . .
C48 C 0.59490(15) -0.0306(2) 0.39464(8) 0.0266(8) Uani 1 1 d . . .
C49 C 0.72635(16) 0.0436(2) 0.46414(8) 0.0319(8) Uani 1 1 d . . .
C50 C 0.75308(16) 0.0028(3) 0.49346(8) 0.0345(9) Uani 1 1 d . . .
H50A H 0.7395 -0.0579 0.4986 0.041 Uiso 1 1 calc R . .
C51 C 0.79859(17) 0.0479(3) 0.51522(8) 0.0371(9) Uani 1 1 d . . .
C52 C 0.81850(17) 0.1369(3) 0.50693(9) 0.0398(10) Uani 1 1 d . . .
H52A H 0.8497 0.1688 0.5218 0.048 Uiso 1 1 calc R . .
C53 C 0.79452(17) 0.1801(3) 0.47802(9) 0.0373(9) Uani 1 1 d . . .
C54 C 0.74875(17) 0.1313(2) 0.45650(8) 0.0341(9) Uani 1 1 d . . .
H54A H 0.7326 0.1586 0.4362 0.041 Uiso 1 1 calc R . .
C55 C 0.82516(18) 0.0059(3) 0.54857(9) 0.0467(11) Uani 1 1 d . . .
C56 C 0.8030(2) -0.0918(3) 0.55282(11) 0.0742(15) Uani 1 1 d . . .
H56A H 0.8189 -0.1322 0.5367 0.111 Uiso 1 1 calc R . .
H56B H 0.7558 -0.0935 0.5498 0.111 Uiso 1 1 calc R . .
H56C H 0.8198 -0.1136 0.5747 0.111 Uiso 1 1 calc R . .
C57 C 0.8016(2) 0.0661(4) 0.57501(10) 0.0749(16) Uani 1 1 d . . .
H57A H 0.7545 0.0623 0.5731 0.112 Uiso 1 1 calc R . .
H57B H 0.8145 0.1310 0.5724 0.112 Uiso 1 1 calc R . .
H57C H 0.8208 0.0433 0.5964 0.112 Uiso 1 1 calc R . .
C58 C 0.89957(19) 0.0083(3) 0.55401(10) 0.0574(12) Uani 1 1 d . . .
H58A H 0.9160 -0.0328 0.5383 0.086 Uiso 1 1 calc R . .
H58B H 0.9155 -0.0129 0.5761 0.086 Uiso 1 1 calc R . .
H58C H 0.9144 0.0721 0.5511 0.086 Uiso 1 1 calc R . .
C59 C 0.8116(2) 0.2797(3) 0.47016(10) 0.0488(11) Uani 1 1 d . . .
C60 C 0.7553(2) 0.3422(3) 0.47656(12) 0.0658(14) Uani 1 1 d . . .
H60A H 0.7492 0.3370 0.4994 0.099 Uiso 1 1 calc R . .
H60B H 0.7158 0.3225 0.4627 0.099 Uiso 1 1 calc R . .
H60C H 0.7649 0.4071 0.4717 0.099 Uiso 1 1 calc R . .
C61 C 0.8736(2) 0.3124(3) 0.49132(12) 0.0691(15) Uani 1 1 d . . .
H61A H 0.9090 0.2698 0.4886 0.104 Uiso 1 1 calc R . .
H61B H 0.8670 0.3130 0.5141 0.104 Uiso 1 1 calc R . .
H61C H 0.8845 0.3754 0.4848 0.104 Uiso 1 1 calc R . .
C62 C 0.8208(2) 0.2882(3) 0.43463(10) 0.0562(12) Uani 1 1 d . . .
H62A H 0.8527 0.2423 0.4297 0.084 Uiso 1 1 calc R . .
H62B H 0.8359 0.3510 0.4305 0.084 Uiso 1 1 calc R . .
H62C H 0.7796 0.2765 0.4208 0.084 Uiso 1 1 calc R . .
C63 C 0.58186(15) -0.0478(2) 0.35877(8) 0.0281(8) Uani 1 1 d . . .
C64 C 0.57754(16) -0.1434(2) 0.34977(8) 0.0285(8) Uani 1 1 d . . .
H64A H 0.5843 -0.1898 0.3662 0.034 Uiso 1 1 calc R . .
C65 C 0.56369(16) -0.1702(2) 0.31771(8) 0.0295(8) Uani 1 1 d . . .
C66 C 0.55984(16) -0.1002(2) 0.29460(8) 0.0325(9) Uani 1 1 d . . .
H66A H 0.5538 -0.1174 0.2723 0.039 Uiso 1 1 calc R . .
C67 C 0.56451(16) -0.0048(2) 0.30259(8) 0.0306(8) Uani 1 1 d . . .
C68 C 0.57160(16) 0.0240(2) 0.33542(8) 0.0288(8) Uani 1 1 d . . .
C69 C 0.55002(17) -0.2717(2) 0.30772(8) 0.0333(9) Uani 1 1 d . . .
C70 C 0.57148(19) -0.3405(2) 0.33522(9) 0.0414(10) Uani 1 1 d . . .
H70A H 0.5487 -0.3268 0.3536 0.062 Uiso 1 1 calc R . .
H70B H 0.6180 -0.3345 0.3420 0.062 Uiso 1 1 calc R . .
H70C H 0.5614 -0.4041 0.3276 0.062 Uiso 1 1 calc R . .
C71 C 0.5848(2) -0.2978(3) 0.27921(9) 0.0461(11) Uani 1 1 d . . .
H71A H 0.6313 -0.2881 0.2852 0.069 Uiso 1 1 calc R . .
H71B H 0.5689 -0.2587 0.2605 0.069 Uiso 1 1 calc R . .
H71C H 0.5765 -0.3635 0.2736 0.069 Uiso 1 1 calc R . .
C72 C 0.47739(19) -0.2818(3) 0.29720(12) 0.0561(12) Uani 1 1 d . . .
H72A H 0.4546 -0.2681 0.3156 0.084 Uiso 1 1 calc R . .
H72B H 0.4676 -0.3457 0.2897 0.084 Uiso 1 1 calc R . .
H72C H 0.4634 -0.2381 0.2795 0.084 Uiso 1 1 calc R . .
C73 C 0.56058(19) 0.0636(2) 0.27393(8) 0.0374(9) Uani 1 1 d . . .
C74 C 0.6183(2) 0.0458(3) 0.25553(9) 0.0478(11) Uani 1 1 d . . .
H74A H 0.6147 -0.0168 0.2460 0.072 Uiso 1 1 calc R . .
H74B H 0.6585 0.0506 0.2706 0.072 Uiso 1 1 calc R . .
H74C H 0.6182 0.0921 0.2382 0.072 Uiso 1 1 calc R . .
C75 C 0.4970(2) 0.0524(3) 0.25049(10) 0.0530(12) Uani 1 1 d . . .
H75A H 0.4604 0.0635 0.2622 0.079 Uiso 1 1 calc R . .
H75B H 0.4944 -0.0109 0.2416 0.079 Uiso 1 1 calc R . .
H75C H 0.4959 0.0975 0.2327 0.079 Uiso 1 1 calc R . .
C76 C 0.56465(19) 0.1656(2) 0.28499(9) 0.0399(10) Uani 1 1 d . . .
H76A H 0.5268 0.1810 0.2953 0.060 Uiso 1 1 calc R . .
H76B H 0.5659 0.2062 0.2662 0.060 Uiso 1 1 calc R . .
H76C H 0.6039 0.1749 0.3006 0.060 Uiso 1 1 calc R . .
C77 C 0.88465(15) 0.0278(2) 0.37790(8) 0.0281(8) Uani 1 1 d . . .
C78 C 0.92480(15) 0.0919(2) 0.36414(8) 0.0285(8) Uani 1 1 d . . .
C79 C 0.97690(16) 0.0585(2) 0.34930(8) 0.0310(8) Uani 1 1 d . . .
C80 C 0.98669(16) -0.0368(2) 0.34785(8) 0.0323(8) Uani 1 1 d . . .
H80A H 1.0213 -0.0587 0.3374 0.039 Uiso 1 1 calc R . .
C81 C 0.94864(16) -0.1017(2) 0.36084(8) 0.0309(8) Uani 1 1 d . . .
C82 C 0.89756(15) -0.0685(2) 0.37551(8) 0.0281(8) Uani 1 1 d . . .
C83 C 1.02063(16) 0.1233(3) 0.33312(8) 0.0370(9) Uani 1 1 d . . .
H83A H 1.0139 0.1881 0.3408 0.044 Uiso 1 1 calc R . .
C84 C 1.00319(19) 0.1224(3) 0.29670(9) 0.0527(12) Uani 1 1 d . . .
H84A H 0.9588 0.1444 0.2908 0.079 Uiso 1 1 calc R . .
H84B H 1.0069 0.0587 0.2886 0.079 Uiso 1 1 calc R . .
H84C H 1.0326 0.1634 0.2870 0.079 Uiso 1 1 calc R . .
C85 C 1.09204(17) 0.0994(3) 0.34243(10) 0.0501(11) Uani 1 1 d . . .
H85A H 1.1019 0.0932 0.3661 0.075 Uiso 1 1 calc R . .
H85B H 1.1185 0.1493 0.3351 0.075 Uiso 1 1 calc R . .
H85C H 1.1015 0.0406 0.3321 0.075 Uiso 1 1 calc R . .
C86 C 0.96457(17) -0.2054(3) 0.35919(9) 0.0392(10) Uani 1 1 d . . .
H86A H 0.9271 -0.2409 0.3654 0.047 Uiso 1 1 calc R . .
C87 C 1.0231(2) -0.2296(3) 0.38378(11) 0.0628(14) Uani 1 1 d . . .
H87A H 1.0150 -0.2120 0.4056 0.094 Uiso 1 1 calc R . .
H87B H 1.0608 -0.1957 0.3785 0.094 Uiso 1 1 calc R . .
H87C H 1.0313 -0.2968 0.3831 0.094 Uiso 1 1 calc R . .
C88 C 0.9746(2) -0.2377(3) 0.32559(10) 0.0595(13) Uani 1 1 d . . .
H88A H 0.9367 -0.2215 0.3100 0.089 Uiso 1 1 calc R . .
H88B H 0.9808 -0.3054 0.3257 0.089 Uiso 1 1 calc R . .
H88C H 1.0128 -0.2071 0.3194 0.089 Uiso 1 1 calc R . .
C89 C 0.91121(16) 0.1947(2) 0.36499(8) 0.0329(9) Uani 1 1 d . B .
C90 C 0.85796(17) 0.2331(3) 0.34459(8) 0.0367(9) Uani 1 1 d . . .
C91 C 0.8462(2) 0.3284(3) 0.34592(10) 0.0484(11) Uani 1 1 d . B .
H91A H 0.8099 0.3533 0.3323 0.058 Uiso 1 1 calc R . .
C92 C 0.8847(2) 0.3881(3) 0.36604(11) 0.0520(12) Uani 1 1 d . . .
C93 C 0.9366(2) 0.3495(3) 0.38529(11) 0.0491(11) Uani 1 1 d . B .
H93A H 0.9638 0.3894 0.3994 0.059 Uiso 1 1 calc R . .
C94 C 0.95157(18) 0.2546(3) 0.38528(9) 0.0403(10) Uani 1 1 d . . .
C95 C 0.81311(18) 0.1738(3) 0.32079(8) 0.0395(10) Uani 1 1 d . . .
H95A H 0.8285 0.1078 0.3229 0.047 Uiso 1 1 calc R . .
C96 C 0.8143(2) 0.2053(3) 0.28561(10) 0.0622(13) Uani 1 1 d . . .
H96A H 0.8588 0.2045 0.2809 0.093 Uiso 1 1 calc R . .
H96B H 0.7969 0.2686 0.2827 0.093 Uiso 1 1 calc R . .
H96C H 0.7879 0.1628 0.2708 0.093 Uiso 1 1 calc R . .
C97 C 0.74388(18) 0.1768(3) 0.32839(9) 0.0441(10) Uani 1 1 d . . .
H97A H 0.7437 0.1636 0.3515 0.066 Uiso 1 1 calc R . .
H97B H 0.7179 0.1300 0.3153 0.066 Uiso 1 1 calc R . .
H97C H 0.7256 0.2388 0.3233 0.066 Uiso 1 1 calc R . .
C98 C 0.8696(2) 0.4917(3) 0.36584(11) 0.0730(16) Uani 0.47 1 d PDU B 1
H98 H 0.8613 0.5124 0.3427 0.088 Uiso 0.47 1 calc PR B 1
C99 C 0.9256(4) 0.5432(12) 0.3817(5) 0.226(9) Uiso 0.47 1 d PDU B 1
H99A H 0.9124 0.6061 0.3870 0.339 Uiso 0.47 1 calc PR B 1
H99B H 0.9582 0.5470 0.3671 0.339 Uiso 0.47 1 calc PR B 1
H99C H 0.9438 0.5108 0.4017 0.339 Uiso 0.47 1 calc PR B 1
C100 C 0.8129(4) 0.5151(8) 0.3808(3) 0.086(2) Uiso 0.47 1 d PD B 1
H10B H 0.8112 0.5827 0.3839 0.129 Uiso 0.47 1 calc PR B 1
H10C H 0.8155 0.4839 0.4019 0.129 Uiso 0.47 1 calc PR B 1
H10D H 0.7740 0.4945 0.3667 0.129 Uiso 0.47 1 calc PR B 1
C98B C 0.8696(2) 0.4917(3) 0.36584(11) 0.0730(16) Uani 0.53 1 d PD B 2
H98B H 0.8229 0.4970 0.3567 0.088 Uiso 0.53 1 calc PR B 2
C99B C 0.9046(4) 0.5389(6) 0.34267(17) 0.060(2) Uiso 0.53 1 d PD B 2
H99D H 0.8950 0.6057 0.3426 0.091 Uiso 0.53 1 calc PR B 2
H99E H 0.8913 0.5133 0.3209 0.091 Uiso 0.53 1 calc PR B 2
H99F H 0.9510 0.5293 0.3489 0.091 Uiso 0.53 1 calc PR B 2
C10B C 0.8765(5) 0.5411(7) 0.39667(17) 0.086(2) Uiso 0.53 1 d PD B 2
H10E H 0.8556 0.6021 0.3936 0.129 Uiso 0.53 1 calc PR B 2
H10F H 0.9224 0.5496 0.4048 0.129 Uiso 0.53 1 calc PR B 2
H10G H 0.8563 0.5048 0.4124 0.129 Uiso 0.53 1 calc PR B 2
C101 C 1.01092(19) 0.2196(3) 0.40764(10) 0.0479(11) Uani 1 1 d . B .
H10H H 1.0196 0.1543 0.4011 0.058 Uiso 1 1 calc R . .
C102 C 0.9979(2) 0.2177(4) 0.44234(10) 0.0644(14) Uani 1 1 d . . .
H10I H 0.9623 0.1748 0.4442 0.097 Uiso 1 1 calc R B .
H10J H 0.9863 0.2804 0.4488 0.097 Uiso 1 1 calc R . .
H10K H 1.0367 0.1967 0.4565 0.097 Uiso 1 1 calc R . .
C103 C 1.0710(2) 0.2790(3) 0.40381(14) 0.0746(16) Uani 1 1 d . . .
H10L H 1.1092 0.2511 0.4165 0.112 Uiso 1 1 calc R B .
H10M H 1.0650 0.3424 0.4116 0.112 Uiso 1 1 calc R . .
H10N H 1.0768 0.2811 0.3809 0.112 Uiso 1 1 calc R . .
C104 C 0.85411(16) -0.1308(2) 0.39194(8) 0.0291(8) Uani 1 1 d . C .
C105 C 0.86492(17) -0.1399(2) 0.42587(9) 0.0352(9) Uani 1 1 d . . .
C106 C 0.81855(18) -0.1851(3) 0.44128(9) 0.0448(10) Uani 1 1 d . C .
H10O H 0.8256 -0.1899 0.4643 0.054 Uiso 1 1 calc R . .
C107 C 0.76361(19) -0.2227(3) 0.42470(10) 0.0468(11) Uani 1 1 d . . .
C108 C 0.75493(18) -0.2180(3) 0.39053(9) 0.0421(10) Uani 1 1 d . C .
H10P H 0.7178 -0.2458 0.3785 0.050 Uiso 1 1 calc R . .
C109 C 0.79971(17) -0.1736(2) 0.37382(9) 0.0336(9) Uani 1 1 d . . .
C110 C 0.92631(17) -0.1035(3) 0.44584(8) 0.0382(9) Uani 1 1 d . . .
H11D H 0.9563 -0.0852 0.4303 0.046 Uiso 1 1 calc R . .
C111 C 0.9142(2) -0.0174(4) 0.46495(11) 0.0671(14) Uani 1 1 d . . .
H11E H 0.8952 0.0313 0.4501 0.101 Uiso 1 1 calc R . .
H11F H 0.9551 0.0049 0.4768 0.101 Uiso 1 1 calc R . .
H11G H 0.8845 -0.0326 0.4803 0.101 Uiso 1 1 calc R . .
C112 C 0.9599(2) -0.1778(3) 0.46772(11) 0.0663(14) Uani 1 1 d . . .
H11H H 0.9669 -0.2330 0.4548 0.099 Uiso 1 1 calc R . .
H11I H 0.9331 -0.1947 0.4843 0.099 Uiso 1 1 calc R . .
H11J H 1.0015 -0.1541 0.4783 0.099 Uiso 1 1 calc R . .
C113 C 0.7173(2) -0.2751(3) 0.44382(10) 0.0750(15) Uani 0.75 1 d PD C 1
H113 H 0.7178 -0.2381 0.4642 0.090 Uiso 0.75 1 calc PR C 1
C114 C 0.6504(2) -0.2760(4) 0.42930(15) 0.0732(18) Uani 0.75 1 d PD C 1
H11K H 0.6351 -0.2118 0.4256 0.110 Uiso 0.75 1 calc PR C 1
H11L H 0.6246 -0.3075 0.4439 0.110 Uiso 0.75 1 calc PR C 1
H11M H 0.6462 -0.3092 0.4085 0.110 Uiso 0.75 1 calc PR C 1
C115 C 0.7452(3) -0.3689(4) 0.45515(18) 0.077(2) Uani 0.75 1 d PD C 1
H11N H 0.7152 -0.4012 0.4674 0.115 Uiso 0.75 1 calc PR C 1
H11O H 0.7865 -0.3597 0.4691 0.115 Uiso 0.75 1 calc PR C 1
H11P H 0.7520 -0.4065 0.4363 0.115 Uiso 0.75 1 calc PR C 1
C11C C 0.7173(2) -0.2751(3) 0.44382(10) 0.0750(15) Uani 0.25 1 d PD C 2
H11Q H 0.6802 -0.2351 0.4345 0.090 Uiso 0.25 1 calc PR C 2
C11D C 0.7094(9) -0.2502(10) 0.4760(2) 0.0732(18) Uani 0.25 1 d PD C 2
H110 H 0.7195 -0.1840 0.4796 0.110 Uiso 0.25 1 calc PR C 2
H11R H 0.7386 -0.2877 0.4914 0.110 Uiso 0.25 1 calc PR C 2
H11S H 0.6647 -0.2619 0.4794 0.110 Uiso 0.25 1 calc PR C 2
C11E C 0.6905(8) -0.3549(8) 0.4261(3) 0.079(6) Uani 0.25 1 d PD C 2
H11T H 0.6953 -0.3479 0.4032 0.118 Uiso 0.25 1 calc PR C 2
H11U H 0.6447 -0.3602 0.4282 0.118 Uiso 0.25 1 calc PR C 2
H11V H 0.7133 -0.4111 0.4348 0.118 Uiso 0.25 1 calc PR C 2
C116 C 0.78905(18) -0.1698(2) 0.33669(9) 0.0374(9) Uani 1 1 d . C .
H11W H 0.8309 -0.1518 0.3295 0.045 Uiso 1 1 calc R . .
C117 C 0.73912(18) -0.0970(3) 0.32370(8) 0.0411(10) Uani 1 1 d . . .
H11X H 0.7555 -0.0347 0.3301 0.062 Uiso 1 1 calc R C .
H11Y H 0.6991 -0.1082 0.3327 0.062 Uiso 1 1 calc R . .
H11Z H 0.7306 -0.1011 0.3000 0.062 Uiso 1 1 calc R . .
C118 C 0.7702(2) -0.2664(3) 0.32231(10) 0.0632(14) Uani 1 1 d . . .
H12D H 0.7653 -0.2631 0.2986 0.095 Uiso 1 1 calc R C .
H12E H 0.7293 -0.2860 0.3291 0.095 Uiso 1 1 calc R . .
H12F H 0.8040 -0.3115 0.3301 0.095 Uiso 1 1 calc R . .
C121 C 0.6369(7) 0.4704(16) 0.5275(6) 0.240(13) Uiso 0.50 1 d PD D -1
H12G H 0.6317 0.4615 0.5503 0.360 Uiso 0.50 1 calc PR D -1
H12H H 0.6773 0.5035 0.5262 0.360 Uiso 0.50 1 calc PR D -1
H12I H 0.6378 0.4096 0.5169 0.360 Uiso 0.50 1 calc PR D -1
C122 C 0.5818(4) 0.5263(8) 0.5109(4) 0.166(7) Uiso 0.50 1 d PD D -1
H12J H 0.5979 0.5671 0.4947 0.199 Uiso 0.50 1 calc PR D -1
H12K H 0.5658 0.5671 0.5272 0.199 Uiso 0.50 1 calc PR D -1
C123 C 0.5260(5) 0.4709(10) 0.4942(5) 0.210(10) Uiso 0.50 1 d PD D -1
H12L H 0.5418 0.4313 0.4775 0.251 Uiso 0.50 1 calc PR D -1
H12M H 0.5106 0.4289 0.5103 0.251 Uiso 0.50 1 calc PR D -1
C124 C 0.4722(6) 0.525(2) 0.4789(5) 0.338(19) Uiso 0.50 1 d PD D -1
H12N H 0.4500 0.4901 0.4599 0.406 Uiso 0.50 1 calc PR D -1
H12O H 0.4878 0.5844 0.4710 0.406 Uiso 0.50 1 calc PR D -1
C125 C 0.4234(7) 0.544(2) 0.5034(6) 0.38(2) Uiso 0.50 1 d PD D -1
H12P H 0.4361 0.5101 0.5239 0.459 Uiso 0.50 1 calc PR D -1
H12Q H 0.4218 0.6118 0.5082 0.459 Uiso 0.50 1 calc PR D -1
C126 C 0.3587(7) 0.5107(19) 0.4867(7) 0.238(13) Uiso 0.50 1 d PD D -1
H12R H 0.3402 0.5574 0.4708 0.356 Uiso 0.50 1 calc PR D -1
H12S H 0.3296 0.5013 0.5028 0.356 Uiso 0.50 1 calc PR D -1
H12T H 0.3643 0.4518 0.4755 0.356 Uiso 0.50 1 calc PR D -1
C131 C 0.7326(7) 0.3042(9) 0.7364(3) 0.298(8) Uiso 1 1 d D . .
H13A H 0.7740 0.3299 0.7464 0.448 Uiso 1 1 calc R . .
H13B H 0.7082 0.3522 0.7231 0.448 Uiso 1 1 calc R . .
H13C H 0.7402 0.2510 0.7227 0.448 Uiso 1 1 calc R . .
C132 C 0.6953(7) 0.2732(7) 0.7621(3) 0.271(7) Uiso 1 1 d D . .
H13D H 0.6495 0.2911 0.7560 0.326 Uiso 1 1 calc R . .
H13E H 0.7118 0.3055 0.7827 0.326 Uiso 1 1 calc R . .
C133 C 0.6995(5) 0.1687(6) 0.7676(3) 0.215(5) Uiso 1 1 d D . .
H13F H 0.6923 0.1356 0.7465 0.258 Uiso 1 1 calc R . .
H13G H 0.7427 0.1517 0.7789 0.258 Uiso 1 1 calc R . .
C134 C 0.6482(5) 0.1419(6) 0.7879(2) 0.181(4) Uiso 1 1 d D . .
H13H H 0.6478 0.1914 0.8044 0.217 Uiso 1 1 calc R . .
H13I H 0.6064 0.1458 0.7735 0.217 Uiso 1 1 calc R . .
C135 C 0.6483(5) 0.0585(8) 0.8041(3) 0.231(5) Uiso 1 1 d D . .
H13J H 0.6912 0.0487 0.8171 0.277 Uiso 1 1 calc R . .
H13K H 0.6408 0.0072 0.7881 0.277 Uiso 1 1 calc R . .
C136 C 0.5950(6) 0.0551(9) 0.8271(3) 0.256(6) Uiso 1 1 d D . .
H13L H 0.5676 0.1105 0.8235 0.384 Uiso 1 1 calc R . .
H13M H 0.6156 0.0536 0.8497 0.384 Uiso 1 1 calc R . .
H13N H 0.5686 -0.0009 0.8224 0.384 Uiso 1 1 calc R . .
C141 C 0.8382(8) 0.5014(11) 0.5547(3) 0.155(6) Uiso 0.50 1 d PD E 1
H14A H 0.7990 0.4978 0.5388 0.232 Uiso 0.50 1 calc PR E 1
H14B H 0.8754 0.4817 0.5446 0.232 Uiso 0.50 1 calc PR E 1
H14C H 0.8445 0.5658 0.5624 0.232 Uiso 0.50 1 calc PR E 1
C142 C 0.8319(7) 0.4447(11) 0.5802(4) 0.174(7) Uiso 0.50 1 d PD E 1
H14D H 0.8483 0.4825 0.5995 0.209 Uiso 0.50 1 calc PR E 1
H14E H 0.8647 0.3955 0.5791 0.209 Uiso 0.50 1 calc PR E 1
C143 C 0.7785(8) 0.3965(12) 0.5894(4) 0.220(10) Uiso 0.50 1 d PD E 1
H14F H 0.7451 0.4434 0.5921 0.265 Uiso 0.50 1 calc PR E 1
H14G H 0.7606 0.3565 0.5709 0.265 Uiso 0.50 1 calc PR E 1
C144 C 0.7866(8) 0.3409(10) 0.6169(3) 0.159(7) Uiso 0.50 1 d PD E 1
H14H H 0.8302 0.3195 0.6138 0.191 Uiso 0.50 1 calc PR E 1
H14I H 0.7956 0.3939 0.6321 0.191 Uiso 0.50 1 calc PR E 1
C145 C 0.7810(10) 0.2826(11) 0.6390(3) 0.176(8) Uiso 0.50 1 d PD E 1
H14J H 0.7820 0.2250 0.6260 0.212 Uiso 0.50 1 calc PR E 1
H14K H 0.7345 0.2918 0.6402 0.212 Uiso 0.50 1 calc PR E 1
C146 C 0.7985(11) 0.2449(14) 0.6689(4) 0.210(9) Uiso 0.50 1 d PD E 1
H14L H 0.8131 0.1807 0.6666 0.315 Uiso 0.50 1 calc PR E 1
H14M H 0.7614 0.2451 0.6808 0.315 Uiso 0.50 1 calc PR E 1
H14N H 0.8336 0.2817 0.6808 0.315 Uiso 0.50 1 calc PR E 1
C151 C 0.9134(7) 0.4918(11) 0.5487(3) 0.138(6) Uiso 0.50 1 d PD F 2
H15B H 0.9300 0.4279 0.5491 0.207 Uiso 0.50 1 calc PR F 2
H15C H 0.8666 0.4905 0.5485 0.207 Uiso 0.50 1 calc PR F 2
H15D H 0.9338 0.5251 0.5681 0.207 Uiso 0.50 1 calc PR F 2
C152 C 0.9277(6) 0.5374(9) 0.5209(3) 0.115(5) Uiso 0.50 1 d PD F 2
H15E H 0.9311 0.6046 0.5263 0.138 Uiso 0.50 1 calc PR F 2
H15F H 0.8893 0.5302 0.5042 0.138 Uiso 0.50 1 calc PR F 2
C153 C 0.9822(7) 0.5147(14) 0.5057(4) 0.161(7) Uiso 0.50 1 d PD . 2
H15G H 0.9756 0.5679 0.4905 0.193 Uiso 0.50 1 calc PR . 2
H15H H 1.0133 0.5396 0.5239 0.193 Uiso 0.50 1 calc PR . 2

loop_
_atom_site_aniso_label
_atom_site_aniso_U_11
_atom_site_aniso_U_22
_atom_site_aniso_U_33
_atom_site_aniso_U_23
_atom_site_aniso_U_13
_atom_site_aniso_U_12
Mn1 0.0323(3) 0.0307(3) 0.0362(3) 0.0010(2) 0.0109(2) 0.0022(2)
Mn2 0.0270(3) 0.0347(3) 0.0322(3) 0.0021(2) 0.0118(2) 0.0010(2)
N1 0.0310(15) 0.0368(16) 0.0249(14) 0.0069(12) 0.0112(12) 0.0033(13)
C1 0.0317(19) 0.0335(19) 0.038(2) 0.0062(16) 0.0086(16) -0.0030(15)
C2 0.0335(19) 0.034(2) 0.050(2) 0.0092(17) 0.0185(17) 0.0018(16)
C3 0.046(2) 0.037(2) 0.078(3) 0.020(2) 0.032(2) 0.0091(18)
C4 0.044(2) 0.043(2) 0.082(3) 0.022(2) 0.038(2) 0.0113(18)
C5 0.035(2) 0.038(2) 0.051(2) 0.0138(17) 0.0209(17) 0.0080(16)
C6 0.0338(19) 0.0351(19) 0.041(2) 0.0071(16) 0.0126(16) -0.0021(16)
C7 0.088(3) 0.033(2) 0.143(4) 0.023(3) 0.085(3) 0.015(2)
C8 0.165(5) 0.034(3) 0.191(5) -0.019(3) 0.137(4) -0.022(3)
C9 0.098(4) 0.078(3) 0.221(6) 0.089(4) 0.098(4) 0.054(3)
C10 0.032(2) 0.048(2) 0.071(3) 0.018(2) 0.0271(19) 0.0062(17)
C11 0.036(2) 0.078(3) 0.090(3) 0.025(3) 0.027(2) 0.009(2)
C12 0.058(3) 0.075(3) 0.091(3) 0.012(3) 0.044(3) -0.001(2)
C13 0.0353(19) 0.0249(17) 0.051(2) 0.0090(16) 0.0189(17) 0.0055(15)
C14 0.038(2) 0.0312(19) 0.052(2) 0.0144(17) 0.0126(18) 0.0027(16)
C15 0.047(2) 0.034(2) 0.040(2) 0.0081(17) 0.0067(18) -0.0025(17)
C16 0.046(2) 0.0339(19) 0.035(2) 0.0016(16) 0.0151(17) -0.0086(17)
C17 0.0286(18) 0.0278(18) 0.051(2) -0.0041(16) 0.0122(17) -0.0065(15)
C18 0.0361(19) 0.0237(17) 0.0371(19) 0.0017(15) 0.0158(16) 0.0024(15)
C19 0.035(2) 0.050(2) 0.068(3) 0.029(2) 0.004(2) 0.0028(18)
C20 0.044(3) 0.061(3) 0.127(5) 0.028(3) -0.031(3) -0.015(2)
C21 0.055(3) 0.066(3) 0.078(3) 0.029(3) -0.007(2) -0.003(2)
C22 0.057(3) 0.044(3) 0.054(3) 0.002(2) 0.024(2) -0.016(2)
C23 0.066(3) 0.081(4) 0.059(3) -0.016(3) 0.043(3) -0.014(3)
C24 0.040(2) 0.056(2) 0.056(3) 0.015(2) 0.0195(19) -0.0034(19)
C22B 0.057(3) 0.044(3) 0.054(3) 0.002(2) 0.024(2) -0.016(2)
C23B 0.037(3) 0.039(3) 0.036(3) 0.000(2) 0.008(2) -0.001(2)
C24B 0.040(2) 0.056(2) 0.056(3) 0.015(2) 0.0195(19) -0.0034(19)
C25 0.039(2) 0.0307(19) 0.047(2) 0.0010(16) 0.0169(17) 0.0011(16)
C26 0.077(3) 0.042(2) 0.040(2) -0.0024(18) 0.010(2) -0.004(2)
C27 0.040(2) 0.042(2) 0.048(2) -0.0004(18) 0.0070(18) -0.0015(18)
C28 0.0333(19) 0.0318(19) 0.041(2) 0.0072(16) 0.0157(16) 0.0002(15)
C29 0.0349(19) 0.0308(18) 0.039(2) 0.0019(16) 0.0186(16) -0.0013(15)
C30 0.038(2) 0.039(2) 0.0341(19) 0.0076(16) 0.0174(16) -0.0006(16)
C31 0.0304(18) 0.036(2) 0.042(2) 0.0051(16) 0.0164(16) -0.0013(15)
C32 0.0332(19) 0.038(2) 0.049(2) -0.0040(17) 0.0114(17) -0.0092(16)
C33 0.0319(19) 0.039(2) 0.051(2) 0.0049(18) 0.0136(17) -0.0076(17)
C34 0.051(2) 0.038(2) 0.037(2) 0.0048(17) 0.0159(18) -0.0054(18)
C35 0.054(2) 0.045(2) 0.044(2) 0.0060(18) 0.0051(19) -0.0161(19)
C36 0.089(3) 0.047(2) 0.040(2) -0.0028(19) 0.022(2) -0.020(2)
C37 0.047(2) 0.032(2) 0.056(2) 0.0071(18) 0.0188(19) -0.0058(17)
C38 0.056(2) 0.034(2) 0.051(2) 0.0114(17) 0.0248(19) -0.0009(18)
C39 0.080(3) 0.035(2) 0.073(3) 0.004(2) 0.039(2) 0.004(2)
C40 0.053(3) 0.062(3) 0.046(2) 0.011(2) -0.001(2) -0.021(2)
C41 0.056(3) 0.099(4) 0.073(3) 0.007(3) -0.014(3) 0.002(3)
C42 0.054(3) 0.121(4) 0.048(3) -0.009(3) 0.008(2) -0.029(3)
C43 0.0282(17) 0.0247(17) 0.0304(18) -0.0006(14) 0.0122(14) 0.0021(14)
C44 0.0283(18) 0.0336(18) 0.0276(18) 0.0004(15) 0.0096(15) 0.0046(15)
C45 0.0342(19) 0.047(2) 0.0277(18) 0.0022(16) 0.0082(15) -0.0003(17)
C46 0.034(2) 0.053(2) 0.037(2) 0.0025(17) 0.0168(16) -0.0048(17)
C47 0.0302(18) 0.043(2) 0.0307(19) -0.0011(16) 0.0123(15) -0.0038(16)
C48 0.0301(17) 0.0264(17) 0.0254(17) -0.0024(14) 0.0107(14) -0.0010(14)
C49 0.0274(17) 0.043(2) 0.0278(18) 0.0009(15) 0.0122(14) 0.0039(16)
C50 0.0303(19) 0.044(2) 0.0308(19) 0.0062(16) 0.0087(15) 0.0007(16)
C51 0.0326(19) 0.050(2) 0.0299(19) 0.0063(17) 0.0095(16) 0.0019(17)
C52 0.0314(19) 0.055(2) 0.034(2) -0.0046(18) 0.0068(16) 0.0000(18)
C53 0.034(2) 0.045(2) 0.033(2) -0.0013(17) 0.0079(16) 0.0012(17)
C54 0.040(2) 0.039(2) 0.0257(18) 0.0030(15) 0.0125(15) 0.0049(16)
C55 0.034(2) 0.074(3) 0.032(2) 0.0104(19) 0.0017(17) 0.000(2)
C56 0.075(3) 0.089(3) 0.053(3) 0.039(3) -0.010(2) -0.019(3)
C57 0.059(3) 0.140(5) 0.028(2) 0.008(3) 0.012(2) 0.027(3)
C58 0.045(2) 0.082(3) 0.045(2) 0.019(2) 0.007(2) 0.008(2)
C59 0.052(2) 0.044(2) 0.049(2) 0.0064(19) 0.004(2) -0.0057(19)
C60 0.083(3) 0.047(3) 0.067(3) -0.004(2) 0.010(3) 0.005(2)
C61 0.069(3) 0.067(3) 0.067(3) 0.005(2) -0.003(3) -0.025(3)
C62 0.058(3) 0.060(3) 0.051(3) 0.014(2) 0.007(2) -0.016(2)
C63 0.0248(17) 0.0312(18) 0.0309(18) -0.0023(14) 0.0128(14) -0.0023(14)
C64 0.0313(18) 0.0297(18) 0.0267(17) 0.0011(14) 0.0117(14) 0.0003(15)
C65 0.0282(18) 0.0287(18) 0.0337(19) -0.0032(15) 0.0121(15) -0.0040(14)
C66 0.0351(19) 0.0369(19) 0.0262(18) -0.0026(15) 0.0068(15) -0.0029(16)
C67 0.0309(18) 0.0320(18) 0.0300(18) 0.0005(15) 0.0080(15) -0.0037(15)
C68 0.0309(18) 0.0300(18) 0.0274(17) 0.0023(14) 0.0110(14) -0.0033(14)
C69 0.037(2) 0.0313(19) 0.0321(19) -0.0024(15) 0.0065(16) -0.0019(16)
C70 0.050(2) 0.0284(19) 0.047(2) -0.0050(17) 0.0105(19) -0.0066(17)
C71 0.066(3) 0.036(2) 0.039(2) -0.0114(17) 0.0134(19) -0.0015(19)
C72 0.044(2) 0.040(2) 0.084(3) -0.003(2) 0.009(2) -0.0132(19)
C73 0.053(2) 0.0331(19) 0.0273(19) 0.0008(15) 0.0098(17) -0.0101(17)
C74 0.070(3) 0.043(2) 0.036(2) -0.0004(17) 0.0250(19) -0.011(2)
C75 0.068(3) 0.045(2) 0.041(2) 0.0119(19) -0.009(2) -0.012(2)
C76 0.043(2) 0.043(2) 0.033(2) 0.0057(17) 0.0027(17) -0.0052(17)
C77 0.0250(17) 0.0358(19) 0.0235(17) -0.0018(14) 0.0040(14) 0.0007(15)
C78 0.0212(16) 0.0376(19) 0.0271(18) -0.0018(15) 0.0049(14) 0.0012(14)
C79 0.0270(18) 0.039(2) 0.0279(18) -0.0001(15) 0.0070(15) -0.0009(15)
C80 0.0259(17) 0.040(2) 0.0332(19) -0.0033(16) 0.0108(15) 0.0028(15)
C81 0.0261(17) 0.0380(19) 0.0290(18) -0.0063(15) 0.0047(15) 0.0034(15)
C82 0.0226(17) 0.0348(18) 0.0261(17) -0.0006(15) 0.0006(14) -0.0006(14)
C83 0.0307(19) 0.045(2) 0.038(2) 0.0009(17) 0.0129(16) -0.0009(16)
C84 0.036(2) 0.083(3) 0.042(2) 0.014(2) 0.0156(18) -0.003(2)
C85 0.031(2) 0.061(3) 0.061(3) 0.011(2) 0.0158(19) -0.0049(19)
C86 0.0316(19) 0.042(2) 0.046(2) -0.0084(17) 0.0135(17) 0.0030(17)
C87 0.070(3) 0.048(3) 0.066(3) 0.001(2) -0.004(2) 0.019(2)
C88 0.071(3) 0.050(3) 0.058(3) -0.016(2) 0.011(2) 0.019(2)
C89 0.0346(19) 0.0322(19) 0.0350(19) 0.0019(15) 0.0160(16) -0.0016(15)
C90 0.0346(19) 0.043(2) 0.035(2) 0.0088(16) 0.0146(16) 0.0039(17)
C91 0.049(2) 0.041(2) 0.059(3) 0.0155(19) 0.020(2) 0.0090(19)
C92 0.053(2) 0.034(2) 0.072(3) 0.011(2) 0.018(2) -0.0001(19)
C93 0.047(2) 0.034(2) 0.069(3) -0.0052(19) 0.016(2) -0.0101(18)
C94 0.038(2) 0.036(2) 0.049(2) 0.0016(18) 0.0135(18) -0.0003(17)
C95 0.039(2) 0.049(2) 0.0308(19) -0.0002(17) 0.0089(17) 0.0110(18)
C96 0.054(3) 0.092(3) 0.044(2) 0.006(2) 0.021(2) 0.025(2)
C97 0.039(2) 0.050(2) 0.044(2) 0.0075(18) 0.0110(18) 0.0080(18)
C98 0.074(3) 0.039(2) 0.102(4) 0.020(3) -0.001(3) -0.006(2)
C98B 0.074(3) 0.039(2) 0.102(4) 0.020(3) -0.001(3) -0.006(2)
C101 0.038(2) 0.044(2) 0.062(3) -0.010(2) 0.006(2) -0.0045(18)
C102 0.053(3) 0.084(3) 0.052(3) -0.015(2) -0.005(2) 0.010(2)
C103 0.035(2) 0.068(3) 0.119(4) -0.015(3) 0.005(3) -0.004(2)
C104 0.0288(18) 0.0275(17) 0.0310(18) 0.0009(15) 0.0044(15) 0.0016(14)
C105 0.0307(19) 0.039(2) 0.037(2) 0.0013(16) 0.0083(16) 0.0031(16)
C106 0.034(2) 0.063(3) 0.039(2) 0.0147(19) 0.0092(17) -0.0011(19)
C107 0.042(2) 0.050(2) 0.049(2) 0.0124(19) 0.0102(19) -0.0099(19)
C108 0.032(2) 0.042(2) 0.053(2) -0.0001(18) 0.0044(18) -0.0052(17)
C109 0.0317(19) 0.0302(18) 0.040(2) -0.0008(16) 0.0075(16) 0.0023(15)
C110 0.0296(19) 0.056(2) 0.0302(19) 0.0038(17) 0.0068(16) -0.0019(17)
C111 0.039(2) 0.108(4) 0.053(3) -0.031(3) 0.004(2) -0.007(2)
C112 0.043(3) 0.095(4) 0.057(3) 0.027(3) -0.005(2) -0.009(2)
C113 0.062(3) 0.084(3) 0.079(3) 0.029(3) 0.014(3) -0.028(3)
C114 0.067(4) 0.080(4) 0.081(4) 0.032(3) 0.041(3) 0.004(3)
C115 0.048(3) 0.060(4) 0.124(5) 0.058(4) 0.018(4) -0.004(3)
C11C 0.062(3) 0.084(3) 0.079(3) 0.029(3) 0.014(3) -0.028(3)
C11D 0.067(4) 0.080(4) 0.081(4) 0.032(3) 0.041(3) 0.004(3)
C11E 0.075(13) 0.058(12) 0.115(16) -0.028(11) 0.052(12) -0.016(10)
C116 0.033(2) 0.041(2) 0.037(2) -0.0095(17) 0.0027(16) -0.0002(16)
C117 0.039(2) 0.058(2) 0.0280(19) -0.0004(17) 0.0116(16) 0.0074(18)
C118 0.089(4) 0.050(3) 0.048(3) -0.008(2) -0.001(2) -0.009(2)

loop_
_atom_type_symbol
_atom_type_description
_atom_type_scat_dispersion_real
_atom_type_scat_dispersion_imag
_atom_type_scat_source
C C 0.0033 0.0016 'International Tables Vol C Tables 4.2.6.8 and 6.1.1.4'
H H 0.0000 0.0000 'International Tables Vol C Tables 4.2.6.8 and 6.1.1.4'
N N 0.0061 0.0033 'International Tables Vol C Tables 4.2.6.8 and 6.1.1.4'
Mn Mn 0.3368 0.7283 'International Tables Vol C Tables 4.2.6.8 and 6.1.1.4'

loop_
_geom_angle_atom_site_label_1
_geom_angle_atom_site_label_2
_geom_angle_atom_site_label_3
_geom_angle
_geom_angle_site_symmetry_1
C68 Mn1 C1 160.08(13) .
N1 Mn2 C77 146.12(12) .
C43 N1 Mn2 135.1(2) .
C43 N1 H1A 112.5 .
Mn2 N1 H1A 112.5 .
C6 C1 C2 116.8(3) .
C6 C1 Mn1 120.9(2) .
C2 C1 Mn1 122.2(2) .
C3 C2 C1 121.6(3) .
C3 C2 C13 119.5(3) .
C1 C2 C13 118.8(3) .
C2 C3 C4 118.6(3) .
C2 C3 C7 122.8(4) .
C4 C3 C7 118.5(4) .
C5 C4 C3 122.9(4) .
C5 C4 H4A 118.5 .
C3 C4 H4A 118.5 .
C4 C5 C6 117.2(3) .
C4 C5 C10 119.0(3) .
C6 C5 C10 123.8(3) .
C1 C6 C5 122.4(3) .
C1 C6 C28 121.1(3) .
C5 C6 C28 116.4(3) .
C8 C7 C3 109.7(4) .
C8 C7 C9 111.4(4) .
C3 C7 C9 113.0(4) .
C8 C7 H7A 107.5 .
C3 C7 H7A 107.5 .
C9 C7 H7A 107.5 .
C7 C8 H8A 109.5 .
C7 C8 H8B 109.5 .
H8A C8 H8B 109.5 .
C7 C8 H8C 109.5 .
H8A C8 H8C 109.5 .
H8B C8 H8C 109.5 .
C7 C9 H9A 109.5 .
C7 C9 H9B 109.5 .
H9A C9 H9B 109.5 .
C7 C9 H9C 109.5 .
H9A C9 H9C 109.5 .
H9B C9 H9C 109.5 .
C12 C10 C11 110.6(4) .
C12 C10 C5 112.2(3) .
C11 C10 C5 109.8(3) .
C12 C10 H10A 108.0 .
C11 C10 H10A 108.0 .
C5 C10 H10A 108.0 .
C10 C11 H11A 109.5 .
C10 C11 H11B 109.5 .
H11A C11 H11B 109.5 .
C10 C11 H11C 109.5 .
H11A C11 H11C 109.5 .
H11B C11 H11C 109.5 .
C10 C12 H12A 109.5 .
C10 C12 H12B 109.5 .
H12A C12 H12B 109.5 .
C10 C12 H12C 109.5 .
H12A C12 H12C 109.5 .
H12B C12 H12C 109.5 .
C14 C13 C18 119.5(3) .
C14 C13 C2 120.0(3) .
C18 C13 C2 120.5(3) .
C15 C14 C13 119.2(3) .
C15 C14 C19 119.2(3) .
C13 C14 C19 121.6(3) .
C14 C15 C16 122.8(3) .
C14 C15 H15A 118.6 .
C16 C15 H15A 118.6 .
C17 C16 C15 117.2(3) .
C17 C16 C22 124.2(3) .
C15 C16 C22 118.5(3) .
C17 C16 C22B 118.1(4) .
C15 C16 C22B 123.9(4) .
C22 C16 C22B 10.6(6) .
C16 C17 C18 122.3(3) .
C16 C17 H17A 118.8 .
C18 C17 H17A 118.8 .
C13 C18 C17 118.9(3) .
C13 C18 C25 122.1(3) .
C17 C18 C25 118.9(3) .
C14 C19 C20 110.9(3) .
C14 C19 C21 114.1(3) .
C20 C19 C21 109.6(4) .
C14 C19 H19A 107.3 .
C20 C19 H19A 107.3 .
C21 C19 H19A 107.3 .
C19 C20 H20A 109.5 .
C19 C20 H20B 109.5 .
H20A C20 H20B 109.5 .
C19 C20 H20C 109.5 .
H20A C20 H20C 109.5 .
H20B C20 H20C 109.5 .
C19 C21 H21A 109.5 .
C19 C21 H21B 109.5 .
H21A C21 H21B 109.5 .
C19 C21 H21C 109.5 .
H21A C21 H21C 109.5 .
H21B C21 H21C 109.5 .
C23 C22 C24 114.8(4) .
C23 C22 C16 108.3(3) .
C24 C22 C16 113.6(3) .
C23 C22 H22 106.5 .
C24 C22 H22 106.5 .
C16 C22 H22 106.5 .
C22 C23 H23A 109.5 .
C22 C23 H23B 109.5 .
H23A C23 H23B 109.5 .
C22 C23 H23C 109.5 .
H23A C23 H23C 109.5 .
H23B C23 H23C 109.5 .
C23B C22B C16 116.2(8) .
C23B C22B H22B 104.7 .
C16 C22B H22B 104.7 .
C22B C23B H23D 109.5 .
C22B C23B H23E 109.5 .
H23D C23B H23E 109.5 .
C22B C23B H23F 109.5 .
H23D C23B H23F 109.5 .
H23E C23B H23F 109.5 .
C18 C25 C27 112.8(3) .
C18 C25 C26 111.7(3) .
C27 C25 C26 109.4(3) .
C18 C25 H25A 107.6 .
C27 C25 H25A 107.6 .
C26 C25 H25A 107.6 .
C25 C26 H26A 109.5 .
C25 C26 H26B 109.5 .
H26A C26 H26B 109.5 .
C25 C26 H26C 109.5 .
H26A C26 H26C 109.5 .
H26B C26 H26C 109.5 .
C25 C27 H27A 109.5 .
C25 C27 H27B 109.5 .
H27A C27 H27B 109.5 .
C25 C27 H27C 109.5 .
H27A C27 H27C 109.5 .
H27B C27 H27C 109.5 .
C29 C28 C33 120.1(3) .
C29 C28 C6 118.3(3) .
C33 C28 C6 121.4(3) .
C30 C29 C28 119.3(3) .
C30 C29 C34 119.9(3) .
C28 C29 C34 120.7(3) .
C29 C30 C31 121.6(3) .
C29 C30 H30A 119.2 .
C31 C30 H30A 119.2 .
C32 C31 C30 117.5(3) .
C32 C31 C37 118.7(3) .
C30 C31 C37 123.8(3) .
C31 C32 C33 123.3(3) .
C31 C32 H32A 118.4 .
C33 C32 H32A 118.4 .
C32 C33 C28 118.1(3) .
C32 C33 C40 119.3(3) .
C28 C33 C40 122.5(3) .
C36 C34 C29 113.6(3) .
C36 C34 C35 109.4(3) .
C29 C34 C35 111.1(3) .
C36 C34 H34A 107.5 .
C29 C34 H34A 107.5 .
C35 C34 H34A 107.5 .
C34 C35 H35A 109.5 .
C34 C35 H35B 109.5 .
H35A C35 H35B 109.5 .
C34 C35 H35C 109.5 .
H35A C35 H35C 109.5 .
H35B C35 H35C 109.5 .
C34 C36 H36A 109.5 .
C34 C36 H36B 109.5 .
H36A C36 H36B 109.5 .
C34 C36 H36C 109.5 .
H36A C36 H36C 109.5 .
H36B C36 H36C 109.5 .
C39 C37 C31 111.6(3) .
C39 C37 C38 110.5(3) .
C31 C37 C38 114.1(3) .
C39 C37 H37A 106.7 .
C31 C37 H37A 106.7 .
C38 C37 H37A 106.7 .
C37 C38 H38A 109.5 .
C37 C38 H38B 109.5 .
H38A C38 H38B 109.5 .
C37 C38 H38C 109.5 .
H38A C38 H38C 109.5 .
H38B C38 H38C 109.5 .
C37 C39 H39A 109.5 .
C37 C39 H39B 109.5 .
H39A C39 H39B 109.5 .
C37 C39 H39C 109.5 .
H39A C39 H39C 109.5 .
H39B C39 H39C 109.5 .
C33 C40 C41 110.7(4) .
C33 C40 C42 111.3(4) .
C41 C40 C42 109.5(4) .
C33 C40 H40A 108.4 .
C41 C40 H40A 108.4 .
C42 C40 H40A 108.4 .
C40 C41 H41A 109.5 .
C40 C41 H41B 109.5 .
H41A C41 H41B 109.5 .
C40 C41 H41C 109.5 .
H41A C41 H41C 109.5 .
H41B C41 H41C 109.5 .
C40 C42 H42A 109.5 .
C40 C42 H42B 109.5 .
H42A C42 H42B 109.5 .
C40 C42 H42C 109.5 .
H42A C42 H42C 109.5 .
H42B C42 H42C 109.5 .
N1 C43 C44 121.6(3) .
N1 C43 C48 121.0(3) .
C44 C43 C48 117.4(3) .
C45 C44 C43 119.9(3) .
C45 C44 C49 116.2(3) .
C43 C44 C49 123.7(3) .
C46 C45 C44 122.2(3) .
C46 C45 H45A 118.9 .
C44 C45 H45A 118.9 .
C45 C46 C47 118.7(3) .
C45 C46 H46A 120.6 .
C47 C46 H46A 120.6 .
C48 C47 C46 121.6(3) .
C48 C47 H47A 119.2 .
C46 C47 H47A 119.2 .
C47 C48 C43 120.2(3) .
C47 C48 C63 117.5(3) .
C43 C48 C63 121.8(3) .
C54 C49 C50 118.1(3) .
C54 C49 C44 120.2(3) .
C50 C49 C44 120.7(3) .
C51 C50 C49 122.0(3) .
C51 C50 H50A 119.0 .
C49 C50 H50A 119.0 .
C50 C51 C52 117.9(3) .
C50 C51 C55 122.3(3) .
C52 C51 C55 119.7(3) .
C53 C52 C51 122.6(3) .
C53 C52 H52A 118.7 .
C51 C52 H52A 118.7 .
C52 C53 C54 117.5(3) .
C52 C53 C59 122.8(3) .
C54 C53 C59 119.5(3) .
C49 C54 C53 121.8(3) .
C49 C54 H54A 119.1 .
C53 C54 H54A 119.1 .
C56 C55 C57 107.8(4) .
C56 C55 C51 113.2(3) .
C57 C55 C51 108.4(3) .
C56 C55 C58 109.1(4) .
C57 C55 C58 107.7(3) .
C51 C55 C58 110.5(3) .
C55 C56 H56A 109.5 .
C55 C56 H56B 109.5 .
H56A C56 H56B 109.5 .
C55 C56 H56C 109.5 .
H56A C56 H56C 109.5 .
H56B C56 H56C 109.5 .
C55 C57 H57A 109.5 .
C55 C57 H57B 109.5 .
H57A C57 H57B 109.5 .
C55 C57 H57C 109.5 .
H57A C57 H57C 109.5 .
H57B C57 H57C 109.5 .
C55 C58 H58A 109.5 .
C55 C58 H58B 109.5 .
H58A C58 H58B 109.5 .
C55 C58 H58C 109.5 .
H58A C58 H58C 109.5 .
H58B C58 H58C 109.5 .
C53 C59 C62 110.5(3) .
C53 C59 C61 111.7(3) .
C62 C59 C61 108.6(4) .
C53 C59 C60 107.5(3) .
C62 C59 C60 109.2(3) .
C61 C59 C60 109.3(4) .
C59 C60 H60A 109.5 .
C59 C60 H60B 109.5 .
H60A C60 H60B 109.5 .
C59 C60 H60C 109.5 .
H60A C60 H60C 109.5 .
H60B C60 H60C 109.5 .
C59 C61 H61A 109.5 .
C59 C61 H61B 109.5 .
H61A C61 H61B 109.5 .
C59 C61 H61C 109.5 .
H61A C61 H61C 109.5 .
H61B C61 H61C 109.5 .
C59 C62 H62A 109.5 .
C59 C62 H62B 109.5 .
H62A C62 H62B 109.5 .
C59 C62 H62C 109.5 .
H62A C62 H62C 109.5 .
H62B C62 H62C 109.5 .
C68 C63 C64 121.7(3) .
C68 C63 C48 123.7(3) .
C64 C63 C48 114.6(3) .
C65 C64 C63 121.4(3) .
C65 C64 H64A 119.3 .
C63 C64 H64A 119.3 .
C64 C65 C66 117.0(3) .
C64 C65 C69 122.2(3) .
C66 C65 C69 120.7(3) .
C65 C66 C67 123.0(3) .
C65 C66 H66A 118.5 .
C67 C66 H66A 118.5 .
C66 C67 C68 120.4(3) .
C66 C67 C73 116.3(3) .
C68 C67 C73 123.3(3) .
C63 C68 C67 115.9(3) .
C63 C68 Mn1 114.5(2) .
C67 C68 Mn1 123.3(2) .
C71 C69 C72 108.7(3) .
C71 C69 C70 107.6(3) .
C72 C69 C70 109.1(3) .
C71 C69 C65 110.7(3) .
C72 C69 C65 107.9(3) .
C70 C69 C65 112.8(3) .
C69 C70 H70A 109.5 .
C69 C70 H70B 109.5 .
H70A C70 H70B 109.5 .
C69 C70 H70C 109.5 .
H70A C70 H70C 109.5 .
H70B C70 H70C 109.5 .
C69 C71 H71A 109.5 .
C69 C71 H71B 109.5 .
H71A C71 H71B 109.5 .
C69 C71 H71C 109.5 .
H71A C71 H71C 109.5 .
H71B C71 H71C 109.5 .
C69 C72 H72A 109.5 .
C69 C72 H72B 109.5 .
H72A C72 H72B 109.5 .
C69 C72 H72C 109.5 .
H72A C72 H72C 109.5 .
H72B C72 H72C 109.5 .
C76 C73 C67 112.5(3) .
C76 C73 C74 107.1(3) .
C67 C73 C74 108.7(3) .
C76 C73 C75 107.2(3) .
C67 C73 C75 111.7(3) .
C74 C73 C75 109.6(3) .
C73 C74 H74A 109.5 .
C73 C74 H74B 109.5 .
H74A C74 H74B 109.5 .
C73 C74 H74C 109.5 .
H74A C74 H74C 109.5 .
H74B C74 H74C 109.5 .
C73 C75 H75A 109.5 .
C73 C75 H75B 109.5 .
H75A C75 H75B 109.5 .
C73 C75 H75C 109.5 .
H75A C75 H75C 109.5 .
H75B C75 H75C 109.5 .
C73 C76 H76A 109.5 .
C73 C76 H76B 109.5 .
H76A C76 H76B 109.5 .
C73 C76 H76C 109.5 .
H76A C76 H76C 109.5 .
H76B C76 H76C 109.5 .
C82 C77 C78 118.3(3) .
C82 C77 Mn2 105.5(2) .
C78 C77 Mn2 135.9(2) .
C79 C78 C77 119.7(3) .
C79 C78 C89 120.3(3) .
C77 C78 C89 120.0(3) .
C80 C79 C78 118.8(3) .
C80 C79 C83 118.6(3) .
C78 C79 C83 122.4(3) .
C81 C80 C79 123.3(3) .
C81 C80 H80A 118.3 .
C79 C80 H80A 118.3 .
C80 C81 C82 117.6(3) .
C80 C81 C86 119.7(3) .
C82 C81 C86 122.7(3) .
C81 C82 C77 122.2(3) .
C81 C82 C104 123.3(3) .
C77 C82 C104 114.4(3) .
C84 C83 C79 111.3(3) .
C84 C83 C85 109.9(3) .
C79 C83 C85 112.2(3) .
C84 C83 H83A 107.7 .
C79 C83 H83A 107.7 .
C85 C83 H83A 107.7 .
C83 C84 H84A 109.5 .
C83 C84 H84B 109.5 .
H84A C84 H84B 109.5 .
C83 C84 H84C 109.5 .
H84A C84 H84C 109.5 .
H84B C84 H84C 109.5 .
C83 C85 H85A 109.5 .
C83 C85 H85B 109.5 .
H85A C85 H85B 109.5 .
C83 C85 H85C 109.5 .
H85A C85 H85C 109.5 .
H85B C85 H85C 109.5 .
C88 C86 C87 110.3(3) .
C88 C86 C81 113.5(3) .
C87 C86 C81 110.6(3) .
C88 C86 H86A 107.4 .
C87 C86 H86A 107.4 .
C81 C86 H86A 107.4 .
C86 C87 H87A 109.5 .
C86 C87 H87B 109.5 .
H87A C87 H87B 109.5 .
C86 C87 H87C 109.5 .
H87A C87 H87C 109.5 .
H87B C87 H87C 109.5 .
C86 C88 H88A 109.5 .
C86 C88 H88B 109.5 .
H88A C88 H88B 109.5 .
C86 C88 H88C 109.5 .
H88A C88 H88C 109.5 .
H88B C88 H88C 109.5 .
C94 C89 C90 118.6(3) .
C94 C89 C78 121.1(3) .
C90 C89 C78 120.3(3) .
C91 C90 C89 119.2(3) .
C91 C90 C95 118.5(3) .
C89 C90 C95 122.2(3) .
C92 C91 C90 123.0(4) .
C92 C91 H91A 118.5 .
C90 C91 H91A 118.5 .
C93 C92 C91 116.8(4) .
C93 C92 C98 123.1(4) .
C91 C92 C98 120.2(4) .
C92 C93 C94 123.6(4) .
C92 C93 H93A 118.2 .
C94 C93 H93A 118.2 .
C93 C94 C89 118.8(3) .
C93 C94 C101 118.9(3) .
C89 C94 C101 122.3(3) .
C90 C95 C97 111.4(3) .
C90 C95 C96 111.3(3) .
C97 C95 C96 109.5(3) .
C90 C95 H95A 108.2 .
C97 C95 H95A 108.2 .
C96 C95 H95A 108.2 .
C95 C96 H96A 109.5 .
C95 C96 H96B 109.5 .
H96A C96 H96B 109.5 .
C95 C96 H96C 109.5 .
H96A C96 H96C 109.5 .
H96B C96 H96C 109.5 .
C95 C97 H97A 109.5 .
C95 C97 H97B 109.5 .
H97A C97 H97B 109.5 .
C95 C97 H97C 109.5 .
H97A C97 H97C 109.5 .
H97B C97 H97C 109.5 .
C100 C98 C99 109.9(7) .
C100 C98 C92 113.9(6) .
C99 C98 C92 109.8(7) .
C100 C98 H98 107.6 .
C99 C98 H98 107.7 .
C92 C98 H98 107.6 .
C98 C99 H99A 109.5 .
C98 C99 H99B 109.4 .
H99A C99 H99B 109.5 .
C98 C99 H99C 109.5 .
H99A C99 H99C 109.5 .
H99B C99 H99C 109.5 .
C98 C100 H10B 109.5 .
C98 C100 H10C 109.5 .
H10B C100 H10C 109.5 .
C98 C100 H10D 109.5 .
H10B C100 H10D 109.5 .
H10C C100 H10D 109.5 .
H99D C99B H99E 109.5 .
H99D C99B H99F 109.5 .
H99E C99B H99F 109.5 .
H10E C10B H10F 109.5 .
H10E C10B H10G 109.5 .
H10F C10B H10G 109.5 .
C102 C101 C94 110.3(3) .
C102 C101 C103 111.7(4) .
C94 C101 C103 111.1(4) .
C102 C101 H10H 107.9 .
C94 C101 H10H 107.9 .
C103 C101 H10H 107.9 .
C101 C102 H10I 109.5 .
C101 C102 H10J 109.5 .
H10I C102 H10J 109.5 .
C101 C102 H10K 109.5 .
H10I C102 H10K 109.5 .
H10J C102 H10K 109.5 .
C101 C103 H10L 109.5 .
C101 C103 H10M 109.5 .
H10L C103 H10M 109.5 .
C101 C103 H10N 109.5 .
H10L C103 H10N 109.5 .
H10M C103 H10N 109.5 .
C105 C104 C109 119.9(3) .
C105 C104 C82 119.4(3) .
C109 C104 C82 120.5(3) .
C106 C105 C104 118.8(3) .
C106 C105 C110 119.8(3) .
C104 C105 C110 121.3(3) .
C107 C106 C105 122.8(4) .
C107 C106 H10O 118.6 .
C105 C106 H10O 118.6 .
C106 C107 C108 118.0(4) .
C106 C107 C113 118.7(4) .
C108 C107 C113 123.1(3) .
C109 C108 C107 121.6(3) .
C109 C108 H10P 119.2 .
C107 C108 H10P 119.2 .
C108 C109 C104 118.6(3) .
C108 C109 C116 120.5(3) .
C104 C109 C116 120.9(3) .
C111 C110 C112 111.0(3) .
C111 C110 C105 112.1(3) .
C112 C110 C105 111.8(3) .
C111 C110 H11D 107.2 .
C112 C110 H11D 107.2 .
C105 C110 H11D 107.2 .
C110 C111 H11E 109.5 .
C110 C111 H11F 109.5 .
H11E C111 H11F 109.5 .
C110 C111 H11G 109.5 .
H11E C111 H11G 109.5 .
H11F C111 H11G 109.5 .
C110 C112 H11H 109.5 .
C110 C112 H11I 109.5 .
H11H C112 H11I 109.5 .
C110 C112 H11J 109.5 .
H11H C112 H11J 109.5 .
H11I C112 H11J 109.5 .
C114 C113 C115 115.5(4) .
C114 C113 C107 115.7(4) .
C115 C113 C107 110.6(4) .
C114 C113 H113 104.5 .
C115 C113 H113 104.5 .
C107 C113 H113 104.5 .
C113 C114 H11K 109.5 .
C113 C114 H11L 109.5 .
H11K C114 H11L 109.5 .
C113 C114 H11M 109.5 .
H11K C114 H11M 109.5 .
H11L C114 H11M 109.5 .
C113 C115 H11N 109.5 .
C113 C115 H11O 109.5 .
H11N C115 H11O 109.5 .
C113 C115 H11P 109.5 .
H11N C115 H11P 109.5 .
H11O C115 H11P 109.5 .
H110 C11D H11R 109.5 .
H110 C11D H11S 109.5 .
H11R C11D H11S 109.5 .
H11T C11E H11U 109.5 .
H11T C11E H11V 109.5 .
H11U C11E H11V 109.5 .
C117 C116 C109 112.1(3) .
C117 C116 C118 110.8(3) .
C109 C116 C118 110.7(3) .
C117 C116 H11W 107.7 .
C109 C116 H11W 107.7 .
C118 C116 H11W 107.7 .
C116 C117 H11X 109.5 .
C116 C117 H11Y 109.5 .
H11X C117 H11Y 109.5 .
C116 C117 H11Z 109.5 .
H11X C117 H11Z 109.5 .
H11Y C117 H11Z 109.5 .
C116 C118 H12D 109.5 .
C116 C118 H12E 109.5 .
H12D C118 H12E 109.5 .
C116 C118 H12F 109.5 .
H12D C118 H12F 109.5 .
H12E C118 H12F 109.5 .
C122 C121 H12G 109.5 .
C122 C121 H12H 109.5 .
H12G C121 H12H 109.5 .
C122 C121 H12I 109.4 .
H12G C121 H12I 109.5 .
H12H C121 H12I 109.5 .
C121 C122 C123 115.5(11) .
C121 C122 H12J 108.4 .
C123 C122 H12J 108.4 .
C121 C122 H12K 108.4 .
C123 C122 H12K 108.4 .
H12J C122 H12K 107.5 .
C124 C123 C122 115.6(12) .
C124 C123 H12L 108.3 .
C122 C123 H12L 108.4 .
C124 C123 H12M 108.4 .
C122 C123 H12M 108.4 .
H12L C123 H12M 107.5 .
C123 C124 C125 110.5(15) .
C123 C124 H12N 109.6 .
C125 C124 H12N 109.7 .
C123 C124 H12O 109.5 .
C125 C124 H12O 109.4 .
H12N C124 H12O 108.1 .
C126 C125 C124 105.5(15) .
C126 C125 H12P 110.5 .
C124 C125 H12P 110.6 .
C126 C125 H12Q 110.6 .
C124 C125 H12Q 110.8 .
H12P C125 H12Q 108.8 .
C132 C131 H13A 109.5 .
C132 C131 H13B 109.5 .
H13A C131 H13B 109.5 .
C132 C131 H13C 109.5 .
H13A C131 H13C 109.5 .
H13B C131 H13C 109.5 .
C131 C132 C133 112.3(10) .
C131 C132 H13D 109.1 .
C133 C132 H13D 109.1 .
C131 C132 H13E 109.1 .
C133 C132 H13E 109.1 .
H13D C132 H13E 107.9 .
C134 C133 C132 107.8(9) .
C134 C133 H13F 110.1 .
C132 C133 H13F 110.2 .
C134 C133 H13G 110.2 .
C132 C133 H13G 110.1 .
H13F C133 H13G 108.5 .
C135 C134 C133 123.1(9) .
C135 C134 H13H 106.6 .
C133 C134 H13H 106.6 .
C135 C134 H13I 106.6 .
C133 C134 H13I 106.6 .
H13H C134 H13I 106.5 .
C134 C135 C136 112.0(9) .
C134 C135 H13J 109.2 .
C136 C135 H13J 109.2 .
C134 C135 H13K 109.2 .
C136 C135 H13K 109.2 .
H13J C135 H13K 107.9 .
C135 C136 H13L 109.5 .
C135 C136 H13M 109.5 .
H13L C136 H13M 109.5 .
C135 C136 H13N 109.5 .
H13L C136 H13N 109.5 .
H13M C136 H13N 109.5 .
C142 C141 H14A 109.5 .
C142 C141 H14B 109.5 .
H14A C141 H14B 109.5 .
C142 C141 H14C 109.5 .
H14A C141 H14C 109.5 .
H14B C141 H14C 109.5 .
C141 C142 C143 132.2(15) .
C141 C142 H14D 104.2 .
C143 C142 H14D 104.2 .
C141 C142 H14E 104.2 .
C143 C142 H14E 104.2 .
H14D C142 H14E 105.5 .
C144 C143 C142 119.7(15) .
C144 C143 H14F 107.4 .
C142 C143 H14F 107.4 .
C144 C143 H14G 107.4 .
C142 C143 H14G 107.4 .
H14F C143 H14G 106.9 .
C145 C144 C143 166.1(18) .
C145 C144 H14H 94.3 .
C143 C144 H14H 94.3 .
C145 C144 H14I 94.3 .
C143 C144 H14I 94.3 .
H14H C144 H14I 103.1 .
C144 C145 C146 153(2) .
C144 C145 H14J 98.3 .
C146 C145 H14J 98.3 .
C144 C145 H14K 98.3 .
C146 C145 H14K 98.3 .
H14J C145 H14K 103.8 .
C145 C146 H14L 109.5 .
C145 C146 H14M 109.5 .
H14L C146 H14M 109.5 .
C145 C146 H14N 109.5 .
H14L C146 H14N 109.5 .
H14M C146 H14N 109.5 .
C152 C151 H15B 109.5 .
C152 C151 H15C 109.5 .
H15B C151 H15C 109.5 .
C152 C151 H15D 109.5 .
H15B C151 H15D 109.5 .
H15C C151 H15D 109.5 .
C151 C152 C153 122.8(13) .
C151 C152 H15E 106.6 .
C153 C152 H15E 106.6 .
C151 C152 H15F 106.6 .
C153 C152 H15F 106.6 .
H15E C152 H15F 106.6 .
C153 C153 C152 169(3) 3_766
C153 C153 H15G 93.6 3_766
C152 C153 H15G 93.5 .
C153 C153 H15H 93.5 3_766
C152 C153 H15H 93.5 .
H15G C153 H15H 103.1 .

loop_
_geom_bond_atom_site_label_1
_geom_bond_atom_site_label_2
_geom_bond_distance
_geom_bond_site_symmetry_2
Mn1 C68 2.091(3) .
Mn1 C1 2.113(3) .
Mn2 N1 1.968(3) .
Mn2 C77 2.130(3) .
N1 C43 1.391(4) .
N1 H1A 0.8800 .
C1 C6 1.400(5) .
C1 C2 1.428(5) .
C2 C3 1.376(5) .
C2 C13 1.503(5) .
C3 C4 1.395(5) .
C3 C7 1.517(6) .
C4 C5 1.376(5) .
C4 H4A 0.9500 .
C5 C6 1.413(5) .
C5 C10 1.530(5) .
C6 C28 1.529(5) .
C7 C8 1.507(8) .
C7 C9 1.562(7) .
C7 H7A 1.0000 .
C8 H8A 0.9800 .
C8 H8B 0.9800 .
C8 H8C 0.9800 .
C9 H9A 0.9800 .
C9 H9B 0.9800 .
C9 H9C 0.9800 .
C10 C12 1.506(6) .
C10 C11 1.524(6) .
C10 H10A 1.0000 .
C11 H11A 0.9800 .
C11 H11B 0.9800 .
C11 H11C 0.9800 .
C12 H12A 0.9800 .
C12 H12B 0.9800 .
C12 H12C 0.9800 .
C13 C14 1.398(5) .
C13 C18 1.406(5) .
C14 C15 1.388(5) .
C14 C19 1.519(5) .
C15 C16 1.394(5) .
C15 H15A 0.9500 .
C16 C17 1.374(5) .
C16 C22 1.527(5) .
C16 C22B 1.531(8) .
C17 C18 1.412(5) .
C17 H17A 0.9500 .
C18 C25 1.526(5) .
C19 C20 1.522(6) .
C19 C21 1.544(6) .
C19 H19A 1.0000 .
C20 H20A 0.9800 .
C20 H20B 0.9800 .
C20 H20C 0.9800 .
C21 H21A 0.9800 .
C21 H21B 0.9800 .
C21 H21C 0.9800 .
C22 C23 1.493(6) .
C22 C24 1.498(5) .
C22 H22 1.0000 .
C23 H23A 0.9800 .
C23 H23B 0.9800 .
C23 H23C 0.9800 .
C24 H24A 0.9800 .
C24 H24B 0.9800 .
C24 H24C 0.9800 .
C22B C23B 1.501(8) .
C22B H22B 1.0000 .
C23B H23D 0.9800 .
C23B H23E 0.9800 .
C23B H23F 0.9800 .
C25 C27 1.544(5) .
C25 C26 1.550(5) .
C25 H25A 1.0000 .
C26 H26A 0.9800 .
C26 H26B 0.9800 .
C26 H26C 0.9800 .
C27 H27A 0.9800 .
C27 H27B 0.9800 .
C27 H27C 0.9800 .
C28 C29 1.402(5) .
C28 C33 1.408(5) .
C29 C30 1.398(5) .
C29 C34 1.526(5) .
C30 C31 1.399(5) .
C30 H30A 0.9500 .
C31 C32 1.380(5) .
C31 C37 1.525(5) .
C32 C33 1.397(5) .
C32 H32A 0.9500 .
C33 C40 1.522(5) .
C34 C36 1.522(5) .
C34 C35 1.531(5) .
C34 H34A 1.0000 .
C35 H35A 0.9800 .
C35 H35B 0.9800 .
C35 H35C 0.9800 .
C36 H36A 0.9800 .
C36 H36B 0.9800 .
C36 H36C 0.9800 .
C37 C39 1.513(5) .
C37 C38 1.527(5) .
C37 H37A 1.0000 .
C38 H38A 0.9800 .
C38 H38B 0.9800 .
C38 H38C 0.9800 .
C39 H39A 0.9800 .
C39 H39B 0.9800 .
C39 H39C 0.9800 .
C40 C41 1.530(6) .
C40 C42 1.534(7) .
C40 H40A 1.0000 .
C41 H41A 0.9800 .
C41 H41B 0.9800 .
C41 H41C 0.9800 .
C42 H42A 0.9800 .
C42 H42B 0.9800 .
C42 H42C 0.9800 .
C43 C44 1.414(4) .
C43 C48 1.438(4) .
C44 C45 1.396(5) .
C44 C49 1.500(5) .
C45 C46 1.373(5) .
C45 H45A 0.9500 .
C46 C47 1.388(5) .
C46 H46A 0.9500 .
C47 C48 1.383(5) .
C47 H47A 0.9500 .
C48 C63 1.500(4) .
C49 C54 1.395(5) .
C49 C50 1.397(5) .
C50 C51 1.379(5) .
C50 H50A 0.9500 .
C51 C52 1.402(5) .
C51 C55 1.542(5) .
C52 C53 1.383(5) .
C52 H52A 0.9500 .
C53 C54 1.403(5) .
C53 C59 1.520(5) .
C54 H54A 0.9500 .
C55 C56 1.495(6) .
C55 C57 1.534(6) .
C55 C58 1.543(5) .
C56 H56A 0.9800 .
C56 H56B 0.9800 .
C56 H56C 0.9800 .
C57 H57A 0.9800 .
C57 H57B 0.9800 .
C57 H57C 0.9800 .
C58 H58A 0.9800 .
C58 H58B 0.9800 .
C58 H58C 0.9800 .
C59 C62 1.524(6) .
C59 C61 1.536(6) .
C59 C60 1.536(6) .
C60 H60A 0.9800 .
C60 H60B 0.9800 .
C60 H60C 0.9800 .
C61 H61A 0.9800 .
C61 H61B 0.9800 .
C61 H61C 0.9800 .
C62 H62A 0.9800 .
C62 H62B 0.9800 .
C62 H62C 0.9800 .
C63 C68 1.412(4) .
C63 C64 1.422(4) .
C64 C65 1.380(4) .
C64 H64A 0.9500 .
C65 C66 1.385(5) .
C65 C69 1.531(5) .
C66 C67 1.409(5) .
C66 H66A 0.9500 .
C67 C68 1.416(5) .
C67 C73 1.539(5) .
C69 C71 1.526(5) .
C69 C72 1.529(5) .
C69 C70 1.529(5) .
C70 H70A 0.9800 .
C70 H70B 0.9800 .
C70 H70C 0.9800 .
C71 H71A 0.9800 .
C71 H71B 0.9800 .
C71 H71C 0.9800 .
C72 H72A 0.9800 .
C72 H72B 0.9800 .
C72 H72C 0.9800 .
C73 C76 1.533(5) .
C73 C74 1.542(5) .
C73 C75 1.543(5) .
C74 H74A 0.9800 .
C74 H74B 0.9800 .
C74 H74C 0.9800 .
C75 H75A 0.9800 .
C75 H75B 0.9800 .
C75 H75C 0.9800 .
C76 H76A 0.9800 .
C76 H76B 0.9800 .
C76 H76C 0.9800 .
C77 C82 1.415(5) .
C77 C78 1.421(5) .
C78 C79 1.413(5) .
C78 C89 1.503(5) .
C79 C80 1.385(5) .
C79 C83 1.528(5) .
C80 C81 1.385(5) .
C80 H80A 0.9500 .
C81 C82 1.390(5) .
C81 C86 1.530(5) .
C82 C104 1.508(5) .
C83 C84 1.508(5) .
C83 C85 1.530(5) .
C83 H83A 1.0000 .
C84 H84A 0.9800 .
C84 H84B 0.9800 .
C84 H84C 0.9800 .
C85 H85A 0.9800 .
C85 H85B 0.9800 .
C85 H85C 0.9800 .
C86 C88 1.517(5) .
C86 C87 1.521(5) .
C86 H86A 1.0000 .
C87 H87A 0.9800 .
C87 H87B 0.9800 .
C87 H87C 0.9800 .
C88 H88A 0.9800 .
C88 H88B 0.9800 .
C88 H88C 0.9800 .
C89 C94 1.402(5) .
C89 C90 1.414(5) .
C90 C91 1.392(5) .
C90 C95 1.524(5) .
C91 C92 1.376(6) .
C91 H91A 0.9500 .
C92 C93 1.372(6) .
C92 C98 1.519(6) .
C93 C94 1.397(5) .
C93 H93A 0.9500 .
C94 C101 1.528(5) .
C95 C97 1.529(5) .
C95 C96 1.537(5) .
C95 H95A 1.0000 .
C96 H96A 0.9800 .
C96 H96B 0.9800 .
C96 H96C 0.9800 .
C97 H97A 0.9800 .
C97 H97B 0.9800 .
C97 H97C 0.9800 .
C98 C100 1.456(7) .
C98 C99 1.462(8) .
C98 H98 1.0000 .
C99 H99A 0.9800 .
C99 H99B 0.9800 .
C99 H99C 0.9800 .
C100 H10B 0.9800 .
C100 H10C 0.9800 .
C100 H10D 0.9800 .
C99B H99D 0.9800 .
C99B H99E 0.9800 .
C99B H99F 0.9800 .
C10B H10E 0.9800 .
C10B H10F 0.9800 .
C10B H10G 0.9800 .
C101 C102 1.509(6) .
C101 C103 1.547(6) .
C101 H10H 1.0000 .
C102 H10I 0.9800 .
C102 H10J 0.9800 .
C102 H10K 0.9800 .
C103 H10L 0.9800 .
C103 H10M 0.9800 .
C103 H10N 0.9800 .
C104 C105 1.405(5) .
C104 C109 1.414(5) .
C105 C106 1.398(5) .
C105 C110 1.521(5) .
C106 C107 1.366(5) .
C106 H10O 0.9500 .
C107 C108 1.410(5) .
C107 C113 1.536(6) .
C108 C109 1.399(5) .
C108 H10P 0.9500 .
C109 C116 1.531(5) .
C110 C111 1.510(6) .
C110 C112 1.510(6) .
C110 H11D 1.0000 .
C111 H11E 0.9800 .
C111 H11F 0.9800 .
C111 H11G 0.9800 .
C112 H11H 0.9800 .
C112 H11I 0.9800 .
C112 H11J 0.9800 .
C113 C114 1.445(6) .
C113 C115 1.516(5) .
C113 H113 1.0000 .
C114 H11K 0.9800 .
C114 H11L 0.9800 .
C114 H11M 0.9800 .
C115 H11N 0.9800 .
C115 H11O 0.9800 .
C115 H11P 0.9800 .
C11D H110 0.9800 .
C11D H11R 0.9800 .
C11D H11S 0.9800 .
C11E H11T 0.9800 .
C11E H11U 0.9800 .
C11E H11V 0.9800 .
C116 C117 1.522(5) .
C116 C118 1.539(5) .
C116 H11W 1.0000 .
C117 H11X 0.9800 .
C117 H11Y 0.9800 .
C117 H11Z 0.9800 .
C118 H12D 0.9800 .
C118 H12E 0.9800 .
C118 H12F 0.9800 .
C121 C122 1.491(15) .
C121 H12G 0.9800 .
C121 H12H 0.9800 .
C121 H12I 0.9800 .
C122 C123 1.499(5) .
C122 H12J 0.9900 .
C122 H12K 0.9900 .
C123 C124 1.438(15) .
C123 H12L 0.9900 .
C123 H12M 0.9900 .
C124 C125 1.570(17) .
C124 H12N 0.9900 .
C124 H12O 0.9900 .
C125 C126 1.511(17) .
C125 H12P 0.9900 .
C125 H12Q 0.9900 .
C126 H12R 0.9800 .
C126 H12S 0.9800 .
C126 H12T 0.9800 .
C131 C132 1.481(13) .
C131 H13A 0.9800 .
C131 H13B 0.9800 .
C131 H13C 0.9800 .
C132 C133 1.517(11) .
C132 H13D 0.9900 .
C132 H13E 0.9900 .
C133 C134 1.509(11) .
C133 H13F 0.9900 .
C133 H13G 0.9900 .
C134 C135 1.373(10) .
C134 H13H 0.9900 .
C134 H13I 0.9900 .
C135 C136 1.573(12) .
C135 H13J 0.9900 .
C135 H13K 0.9900 .
C136 H13L 0.9800 .
C136 H13M 0.9800 .
C136 H13N 0.9800 .
C141 C142 1.360(13) .
C141 H14A 0.9800 .
C141 H14B 0.9800 .
C141 H14C 0.9800 .
C142 C143 1.414(14) .
C142 H14D 0.9900 .
C142 H14E 0.9900 .
C143 C144 1.389(13) .
C143 H14F 0.9900 .
C143 H14G 0.9900 .
C144 C145 1.260(12) .
C144 H14H 0.9900 .
C144 H14I 0.9900 .
C145 C146 1.358(14) .
C145 H14J 0.9900 .
C145 H14K 0.9900 .
C146 H14L 0.9800 .
C146 H14M 0.9800 .
C146 H14N 0.9800 .
C151 C152 1.399(13) .
C151 H15B 0.9800 .
C151 H15C 0.9800 .
C151 H15D 0.9800 .
C152 C153 1.420(13) .
C152 H15E 0.9900 .
C152 H15F 0.9900 .
C153 C153 1.03(3) 3_766
C153 H15G 0.9900 .
C153 H15H 0.9900 .
